data_4347973
loop_
_publ_author_name
'Esmieu, Charl\`ene'
'Orio, Maylis'
'Le Pape, Laurent'
'Lebrun, Colette'
'P\'ecaut, Jacques'
'M\'enage, St\'ephane'
'Torelli, St\'ephane'

_publ_section_title
;
 Redox-Innocent Metal-Assisted Cleavage of S-S Bond in a
 Disulfide-Containing Ligand.
;
_journal_issue 12
_journal_name_full 'Inorganic chemistry'
_journal_page_first 6208
_journal_page_last 6217
_journal_paper_doi 10.1021/acs.inorgchem.6b00819
_journal_volume 55
_journal_year 2016
_chemical_formula_moiety 'C80.12 H81 Cu4 F6.37 N18 O6.37 S4.12, 2.74(C2 H3 N), 5.88(C F3 O3 S)'
_chemical_formula_sum 'C91.49 H89.22 Cu4 F24 N20.74 O24 S10'
_chemical_formula_weight 2894.00
_space_group_crystal_system triclinic
_space_group_IT_number 2
_space_group_name_Hall '-P 1'
_space_group_name_H-M_alt 'P -1'
_atom_sites_solution_hydrogens mixed
_audit_creation_date 2016-05-09
_audit_creation_method
;
Olex2 1.2
(compiled 2015.09.30 svn.r3233 for OlexSys, GUI svn.r5103)
;
_cell_angle_alpha 87.155(4)
_cell_angle_beta 77.418(4)
_cell_angle_gamma 75.588(5)
_cell_formula_units_Z 2
_cell_length_a 13.9189(6)
_cell_length_b 17.8863(10)
_cell_length_c 25.2254(13)
_cell_measurement_reflns_used 4137
_cell_measurement_temperature 150.00(10)
_cell_measurement_theta_max 29.0090
_cell_measurement_theta_min 3.3347
_cell_volume 5936.3(5)
_computing_cell_refinement
;
CrysAlisPro, Agilent Technologies,
Version 1.171.35.15 (release 03-08-2011 CrysAlis171 .NET)
(compiled Aug  3 2011,13:03:54)
;
_computing_data_collection
;
CrysAlisPro, Agilent Technologies,
Version 1.171.35.15 (release 03-08-2011 CrysAlis171 .NET)
(compiled Aug  3 2011,13:03:54)
;
_computing_data_reduction
;
CrysAlisPro, Agilent Technologies,
Version 1.171.35.15 (release 03-08-2011 CrysAlis171 .NET)
(compiled Aug  3 2011,13:03:54)
;
_computing_molecular_graphics 'Olex2 (Dolomanov et al., 2009)'
_computing_publication_material 'Olex2 (Dolomanov et al., 2009)'
_computing_structure_refinement 'ShelXL (Sheldrick, 2015)'
_computing_structure_solution
;
Superflip (Palatinus & Chapuis, 2007;Palatinus & van der Lee, 2008;
Palatinus et al., 2012)
;
_diffrn_ambient_temperature 150.00(10)
_diffrn_detector_area_resol_mean 15.9653
_diffrn_measured_fraction_theta_full 0.993
_diffrn_measured_fraction_theta_max 0.990
_diffrn_measurement_details
;
#__ type_ start__ end____ width___ exp.time_
  1 omega  -23.00   23.00   1.0000   10.0000
omega____ theta____ kappa____ phi______ frames
    -      -18.8738  -99.0000 -120.0000 46

#__ type_ start__ end____ width___ exp.time_
  2 omega  -42.00   53.00   1.0000   10.0000
omega____ theta____ kappa____ phi______ frames
    -      -18.8738   37.0000 -120.0000 95

#__ type_ start__ end____ width___ exp.time_
  3 omega  -87.00    4.00   1.0000   10.0000
omega____ theta____ kappa____ phi______ frames
    -      -18.8738  -37.0000   60.0000 91

#__ type_ start__ end____ width___ exp.time_
  4 omega  -88.00    3.00   1.0000   10.0000
omega____ theta____ kappa____ phi______ frames
    -      -18.8738  -57.0000  -30.0000 91

#__ type_ start__ end____ width___ exp.time_
  5 omega   -4.00   27.00   1.0000   10.0000
omega____ theta____ kappa____ phi______ frames
    -       17.1550   57.0000 -120.0000 31

#__ type_ start__ end____ width___ exp.time_
  6 omega  -95.00  -34.00   1.0000   10.0000
omega____ theta____ kappa____ phi______ frames
    -      -18.8738 -179.0000  -30.0000 61
;
_diffrn_measurement_device_type 'Xcalibur, Sapphire3'
_diffrn_measurement_method '\w scans'
_diffrn_orient_matrix_UB_11 0.0190909000
_diffrn_orient_matrix_UB_12 -0.0397797000
_diffrn_orient_matrix_UB_13 0.0048647000
_diffrn_orient_matrix_UB_21 -0.0155784000
_diffrn_orient_matrix_UB_22 0.0069125000
_diffrn_orient_matrix_UB_23 0.0283962000
_diffrn_orient_matrix_UB_31 -0.0478775000
_diffrn_orient_matrix_UB_32 -0.0068691000
_diffrn_orient_matrix_UB_33 -0.0004104000
_diffrn_radiation_monochromator graphite
_diffrn_radiation_type MoK\a
_diffrn_radiation_wavelength 0.71073
_diffrn_reflns_av_R_equivalents 0.0702
_diffrn_reflns_av_unetI/netI 0.1602
_diffrn_reflns_Laue_measured_fraction_full 0.993
_diffrn_reflns_Laue_measured_fraction_max 0.990
_diffrn_reflns_limit_h_max 17
_diffrn_reflns_limit_h_min -16
_diffrn_reflns_limit_k_max 22
_diffrn_reflns_limit_k_min -21
_diffrn_reflns_limit_l_max 30
_diffrn_reflns_limit_l_min -31
_diffrn_reflns_number 48265
_diffrn_reflns_point_group_measured_fraction_full 0.993
_diffrn_reflns_point_group_measured_fraction_max 0.990
_diffrn_reflns_theta_full 25.242
_diffrn_reflns_theta_max 26.372
_diffrn_reflns_theta_min 3.341
_diffrn_source 'Enhance (Mo) X-ray Source'
_exptl_absorpt_coefficient_mu 0.996
_exptl_absorpt_correction_T_max 0.972
_exptl_absorpt_correction_T_min 0.766
_exptl_absorpt_correction_type analytical
_exptl_absorpt_process_details
;
CrysAlisPro, Agilent Technologies,
Version 1.171.35.15 (release 03-08-2011 CrysAlis171 .NET)
(compiled Aug  3 2011,13:03:54)
Analytical numeric absorption correction using a multifaceted crystal
			model based on expressions derived by R.C. Clark & J.S. Reid.
(Clark, R. C. & Reid, J. S. (1995). Acta Cryst. A51, 887-897)
;
_exptl_crystal_colour blue
_exptl_crystal_colour_primary blue
_exptl_crystal_density_diffrn 1.619
_exptl_crystal_description plate
_exptl_crystal_F_000 2935
_exptl_crystal_size_max 0.581
_exptl_crystal_size_mid 0.222
_exptl_crystal_size_min 0.028
_refine_diff_density_max 1.945
_refine_diff_density_min -1.262
_refine_diff_density_rms 0.127
_refine_ls_extinction_method none
_refine_ls_goodness_of_fit_ref 1.018
_refine_ls_hydrogen_treatment mixed
_refine_ls_matrix_type full
_refine_ls_number_parameters 1609
_refine_ls_number_reflns 24071
_refine_ls_number_restraints 95
_refine_ls_restrained_S_all 1.031
_refine_ls_R_factor_all 0.1898
_refine_ls_R_factor_gt 0.0959
_refine_ls_shift/su_max 0.001
_refine_ls_shift/su_mean 0.000
_refine_ls_structure_factor_coef Fsqd
_refine_ls_weighting_details 'w=1/[\s^2^(Fo^2^)+(0.1211P)^2^+9.8075P] where P=(Fo^2^+2Fc^2^)/3'
_refine_ls_weighting_scheme calc
_refine_ls_wR_factor_gt 0.2205
_refine_ls_wR_factor_ref 0.2731
_reflns_Friedel_coverage 0.000
_reflns_number_gt 12132
_reflns_number_total 24071
_reflns_threshold_expression 'I > 2\s(I)'
_cod_data_source_file ic6b00819_si_002.cif
_cod_data_source_block st447_2
_cod_database_code 4347973
_chemical_oxdiff_formula 'C90 H90 Cu4 F24 N20 O24 S10'
_shelx_space_group_comment
;
The symmetry employed for this shelxl refinement is uniquely defined
by the following loop, which should always be used as a source of
symmetry information in preference to the above space-group names.
They are only intended as comments.
;
_shelx_estimated_absorpt_t_max 0.973
_shelx_estimated_absorpt_t_min 0.595
_reflns_odcompleteness_completeness 99.04
_reflns_odcompleteness_iscentric 1
_reflns_odcompleteness_theta 26.32
_olex2_refinement_description
;
1. Fixed Uiso
 At 1.2 times of:
  All C(H) groups, All C(H,H) groups
 At 1.5 times of:
  All C(H,H,H) groups
2. Restrained distances
 N92-C93 = N95-C99
 1.15 with sigma of 0.01
 C93-C94 = C99-C100
 1.45 with sigma of 0.01
 N92-C94 = N95-C100
 2.55 with sigma of 0.02
 S12-C2S
 1.8 with sigma of 0.002
3. Rigid bond restraints
 C92, C91
 with sigma for 1-2 distances of 0.01 and sigma for 1-3 distances of 0.01
4. Uiso/Uaniso restraints and constraints
Uanis(O5S3) \\sim Ueq, Uanis(O4S3) \\sim Ueq: with sigma of 0.005 and sigma for
terminal atoms of 0.01
Uanis(F3S2) \\sim Ueq, Uanis(F2S2) \\sim Ueq, Uanis(F1S2) \\sim Ueq,
Uanis(O3S2) \\sim Ueq: with sigma of 0.01 and sigma for terminal atoms of 0.01
Uanis(O2S3) \\sim Ueq, Uanis(N95) \\sim Ueq, Uanis(C92) \\sim Ueq, Uanis(C93)
\\sim Ueq, Uanis(C2S) \\sim Ueq: with sigma of 0.01 and sigma for terminal
atoms of 0.02
Uanis(O2S2) \\sim Ueq, Uanis(O1S2) \\sim Ueq, Uanis(O3S2) \\sim Ueq, Uanis(S12)
\\sim Ueq, Uanis(C2S) \\sim Ueq, Uanis(F3S2) \\sim Ueq, Uanis(F2S2) \\sim Ueq,
Uanis(F1S2) \\sim Ueq: with sigma of 0.01 and sigma for terminal atoms of 0.02
Uanis(S14) = Uanis(F1S4) = Uanis(F2S4) = Uanis(F3S4) = Uanis(O1S4) =
Uanis(O2S4) = Uanis(O3S4) = Uanis(C4S) = Uanis(S14B) = Uanis(F4S4) =
Uanis(F5S4) = Uanis(F6S4) = Uanis(O4S4) = Uanis(O5S4) = Uanis(O6S4) =
Uanis(C4SB)
5. Same fragment restrains
{N94, C97, C98} sigma for 1-2: 0.02, 1-3: 0.04
as
{N95, C99, C100}
6. Others
 Sof(S13B)=Sof(F4S3)=Sof(F5S3)=Sof(F6S3)=Sof(O4S3)=Sof(O5S3)=Sof(C3SB)=1-FVAR(1)
 Sof(N95)=Sof(C99)=Sof(C100)=Sof(H10C)=Sof(H10D)=Sof(H10E)=Sof(S13)=Sof(F1S3)=
 Sof(F2S3)=Sof(F3S3)=Sof(O2S3)=Sof(O3S3)=Sof(C3S)=FVAR(1)
 Sof(S14B)=Sof(F4S4)=Sof(F5S4)=Sof(F6S4)=Sof(O4S4)=Sof(O5S4)=Sof(O6S4)=
 Sof(C4SB)=1-FVAR(2)
 Sof(S14)=Sof(F1S4)=Sof(F2S4)=Sof(F3S4)=Sof(O1S4)=Sof(O2S4)=Sof(O3S4)=Sof(C4S)=
 FVAR(2)
7.a :
 S14(F1S4,F2S4,F3S4,O1S4,O2S4,O3S4,C4S), S14B(F4S4,F5S4,F6S4,O4S4,O5S4,O6S4,
 C4SB)
7.b Secondary CH2 refined with riding coordinates:
 C8(H8A,H8B), C10(H10A,H10B), C16(H16A,H16B), C22(H22A,H22B), C28(H28A,H28B),
 C47(H47A,H47B), C48(H48A,H48B), C50(H50A,H50B), C56(H56A,H56B), C62(H62A,H62B),
  C68(H68A,H68B)
7.c Me refined with riding coordinates:
 C94(H94A,H94B,H94C), C100(H10C,H10D,H10E)
7.d Aromatic/amide H refined with riding coordinates:
 C12(H12), C13(H13), C14(H14), C15(H15), C18(H18), C19(H19), C20(H20),
 C21(H21), C24(H24), C25(H25), C26(H26), C27(H27), C30(H30), C31(H31), C32(H32),
  C33(H33), C43(H43), C45(H45), C52(H52), C53(H53), C54(H54), C55(H55),
 C58(H58), C59(H59), C60(H60), C61(H61), C64(H64), C65(H65), C66(H66), C67(H67),
  C70(H70), C71(H71), C72(H72), C73(H73)
7.e Idealised Me refined as rotating group:
 C9(H9A,H9B,H9C), C82(H82A,H82B,H82C), C84(H84A,H84B,H84C), C86(H86A,H86B,
 H86C), C88(H88A,H88B,H88C), C92(H92A,H92B,H92C), C96(H96A,H96B,H96C), C98(H98A,
 H98B,H98C)
;
_shelx_shelxl_version_number 2014/7
_olex2_submission_special_instructions 'No special instructions were received'

loop_
_space_group_symop_operation_xyz
'x, y, z'
'-x, -y, -z'

loop_
_atom_site_label
_atom_site_type_symbol
_atom_site_fract_x
_atom_site_fract_y
_atom_site_fract_z
_atom_site_U_iso_or_equiv
_atom_site_adp_type
_atom_site_occupancy
_atom_site_site_symmetry_order
_atom_site_calc_flag
_atom_site_refinement_flags_posn
_atom_site_refinement_flags_adp
_atom_site_refinement_flags_occupancy
_atom_site_disorder_assembly
_atom_site_disorder_group
Cu1 Cu 0.32768(8) -0.43115(6) 0.31454(4) 0.0343(3) Uani 1 1 d . . . . .
Cu2 Cu 0.37930(9) 0.09055(6) 0.20018(4) 0.0370(3) Uani 1 1 d . . . . .
Cu3 Cu 0.75870(7) -0.14904(5) 0.35180(4) 0.0250(2) Uani 1 1 d . . . . .
Cu4 Cu 0.87065(8) -0.37898(6) 0.07944(4) 0.0328(3) Uani 1 1 d . . . . .
S1 S 0.53944(16) -0.19248(12) 0.22137(8) 0.0309(5) Uani 1 1 d . . . . .
N1 N 0.3838(4) -0.3563(3) 0.2619(3) 0.0231(14) Uani 1 1 d . . . . .
N2 N 0.4560(5) -0.5048(3) 0.2772(3) 0.0281(15) Uani 1 1 d . . . . .
N3 N 0.2157(5) -0.3370(4) 0.3382(3) 0.0294(16) Uani 1 1 d . . . . .
N4 N 0.3319(5) 0.0041(3) 0.2462(3) 0.0314(16) Uani 1 1 d . . . . .
N5 N 0.4274(5) 0.0085(4) 0.1432(3) 0.0359(17) Uani 1 1 d . . . . .
N6 N 0.3244(6) 0.1472(4) 0.2709(3) 0.0386(18) Uani 1 1 d . . . . .
C1 C 0.4420(6) -0.1806(4) 0.2830(3) 0.0243(17) Uani 1 1 d . . . . .
C2 C 0.4197(6) -0.2469(4) 0.3115(3) 0.0270(18) Uani 1 1 d . . . . .
C3 C 0.3635(6) -0.2375(5) 0.3636(4) 0.029(2) Uani 1 1 d . . . . .
H3 H 0.355(6) -0.279(5) 0.380(3) 0.035 Uiso 1 1 d R . . . .
C4 C 0.3248(6) -0.1659(5) 0.3890(3) 0.0309(19) Uani 1 1 d . . . . .
C5 C 0.3428(6) -0.1015(5) 0.3582(3) 0.0255(18) Uani 1 1 d . . . . .
H5 H 0.317(6) -0.055(4) 0.376(3) 0.031 Uiso 1 1 d R . . . .
C6 C 0.3993(6) -0.1067(4) 0.3055(3) 0.0267(18) Uani 1 1 d . . . . .
C7 C 0.4600(7) -0.3269(5) 0.2847(4) 0.033(2) Uani 1 1 d . . . . .
H7A H 0.471(6) -0.358(5) 0.311(4) 0.039 Uiso 1 1 d R . . . .
H7B H 0.512(6) -0.322(5) 0.254(4) 0.039 Uiso 1 1 d R . . . .
C8 C 0.4147(6) -0.0352(4) 0.2753(3) 0.0272(18) Uani 1 1 d . . . . .
H8A H 0.4797 -0.0485 0.2482 0.033 Uiso 1 1 calc R . . . .
H8B H 0.4211 0.0021 0.3012 0.033 Uiso 1 1 calc R . . . .
C9 C 0.2681(7) -0.1589(5) 0.4471(3) 0.042(2) Uani 1 1 d . . . . .
H9A H 0.2915 -0.1230 0.4664 0.064 Uiso 1 1 calc GR . . . .
H9B H 0.2804 -0.2097 0.4645 0.064 Uiso 1 1 calc GR . . . .
H9C H 0.1952 -0.1395 0.4485 0.064 Uiso 1 1 calc GR . . . .
C10 C 0.4385(6) -0.4030(4) 0.2127(3) 0.0274(18) Uani 1 1 d . . . . .
H10A H 0.4853 -0.3754 0.1893 0.033 Uiso 1 1 calc R . . . .
H10B H 0.3893 -0.4109 0.1918 0.033 Uiso 1 1 calc R . . . .
C11 C 0.4973(6) -0.4792(4) 0.2288(3) 0.0237(17) Uani 1 1 d . . . . .
C12 C 0.5846(6) -0.5230(5) 0.1957(3) 0.036(2) Uani 1 1 d . . . . .
H12 H 0.6129 -0.5042 0.1614 0.043 Uiso 1 1 calc R . . . .
C13 C 0.6295(7) -0.5951(5) 0.2142(4) 0.044(2) Uani 1 1 d . . . . .
H13 H 0.6879 -0.6270 0.1920 0.053 Uiso 1 1 calc R . . . .
C14 C 0.5891(7) -0.6201(5) 0.2645(4) 0.047(2) Uani 1 1 d . . . . .
H14 H 0.6202 -0.6685 0.2782 0.057 Uiso 1 1 calc R . . . .
C15 C 0.5022(7) -0.5730(5) 0.2948(4) 0.039(2) Uani 1 1 d . . . . .
H15 H 0.4741 -0.5900 0.3297 0.047 Uiso 1 1 calc R . . . .
C16 C 0.2960(6) -0.2954(4) 0.2513(3) 0.0277(18) Uani 1 1 d . . . . .
H16A H 0.2675 -0.3130 0.2228 0.033 Uiso 1 1 calc R . . . .
H16B H 0.3181 -0.2479 0.2384 0.033 Uiso 1 1 calc R . . . .
C17 C 0.2173(6) -0.2790(5) 0.3028(3) 0.0284(18) Uani 1 1 d . . . . .
C18 C 0.1475(6) -0.2072(5) 0.3132(4) 0.036(2) Uani 1 1 d . . . . .
H18 H 0.1487 -0.1665 0.2875 0.043 Uiso 1 1 calc R . . . .
C19 C 0.0775(6) -0.1972(5) 0.3614(4) 0.042(2) Uani 1 1 d . . . . .
H19 H 0.0298 -0.1489 0.3696 0.050 Uiso 1 1 calc R . . . .
C20 C 0.0761(6) -0.2577(5) 0.3984(4) 0.041(2) Uani 1 1 d . . . . .
H20 H 0.0280 -0.2513 0.4320 0.050 Uiso 1 1 calc R . . . .
C21 C 0.1461(6) -0.3267(5) 0.3850(4) 0.038(2) Uani 1 1 d . . . . .
H21 H 0.1452 -0.3685 0.4097 0.046 Uiso 1 1 calc R . . . .
C22 C 0.3114(7) -0.0468(4) 0.2077(3) 0.034(2) Uani 1 1 d . . . . .
H22A H 0.3150 -0.0988 0.2237 0.041 Uiso 1 1 calc R . . . .
H22B H 0.2419 -0.0259 0.2014 0.041 Uiso 1 1 calc R . . . .
C23 C 0.3836(6) -0.0527(5) 0.1564(3) 0.033(2) Uani 1 1 d . . . . .
C24 C 0.4093(8) -0.1149(5) 0.1215(4) 0.045(2) Uani 1 1 d . . . . .
H24 H 0.3798 -0.1576 0.1310 0.055 Uiso 1 1 calc R . . . .
C25 C 0.4763(9) -0.1152(5) 0.0738(5) 0.057(3) Uani 1 1 d . . . . .
H25 H 0.4935 -0.1580 0.0497 0.068 Uiso 1 1 calc R . . . .
C26 C 0.5202(8) -0.0533(6) 0.0598(4) 0.054(3) Uani 1 1 d . . . . .
H26 H 0.5676 -0.0531 0.0264 0.065 Uiso 1 1 calc R . . . .
C27 C 0.4926(7) 0.0091(6) 0.0964(4) 0.047(2) Uani 1 1 d . . . . .
H27 H 0.5210 0.0523 0.0873 0.056 Uiso 1 1 calc R . . . .
C28 C 0.2394(6) 0.0441(5) 0.2845(4) 0.042(2) Uani 1 1 d . . . . .
H28A H 0.2208 0.0094 0.3147 0.050 Uiso 1 1 calc R . . . .
H28B H 0.1821 0.0607 0.2658 0.050 Uiso 1 1 calc R . . . .
C29 C 0.2631(7) 0.1147(5) 0.3064(4) 0.037(2) Uani 1 1 d . . . . .
C30 C 0.2229(8) 0.1424(6) 0.3599(4) 0.055(3) Uani 1 1 d . . . . .
H30 H 0.1782 0.1187 0.3851 0.066 Uiso 1 1 calc R . . . .
C31 C 0.2522(9) 0.2062(6) 0.3737(5) 0.062(3) Uani 1 1 d . . . . .
H31 H 0.2254 0.2280 0.4090 0.074 Uiso 1 1 calc R . . . .
C32 C 0.3180(9) 0.2380(6) 0.3378(4) 0.058(3) Uani 1 1 d . . . . .
H32 H 0.3409 0.2797 0.3484 0.069 Uiso 1 1 calc R . . . .
C33 C 0.3516(9) 0.2088(5) 0.2856(4) 0.057(3) Uani 1 1 d . . . . .
H33 H 0.3947 0.2328 0.2596 0.069 Uiso 1 1 calc R . . . .
S41 S 0.66530(15) -0.20241(11) 0.25508(8) 0.0249(4) Uani 1 1 d . . . . .
N41 N 0.6731(4) -0.2089(3) 0.4034(2) 0.0202(13) Uani 1 1 d . . . . .
N42 N 0.6360(5) -0.0624(3) 0.3717(3) 0.0265(15) Uani 1 1 d . . . . .
N43 N 0.8576(4) -0.2515(3) 0.3409(2) 0.0227(14) Uani 1 1 d . . . . .
N44 N 0.8556(4) -0.3631(3) 0.1605(2) 0.0228(14) Uani 1 1 d . . . . .
N45 N 0.8381(5) -0.2644(3) 0.0784(3) 0.0251(14) Uani 1 1 d . . . . .
N46 N 0.8911(5) -0.4896(4) 0.1022(3) 0.0346(17) Uani 1 1 d . . . . .
C41 C 0.6826(5) -0.2982(4) 0.2829(3) 0.0235(17) Uani 1 1 d . . . . .
C42 C 0.6505(5) -0.3067(4) 0.3393(3) 0.0226(17) Uani 1 1 d . . . . .
C43 C 0.6595(6) -0.3817(4) 0.3601(3) 0.0239(17) Uani 1 1 d . . . . .
H43 H 0.6376 -0.3880 0.3981 0.029 Uiso 1 1 calc R . . . .
C44 C 0.6989(6) -0.4470(4) 0.3276(3) 0.0283(18) Uani 1 1 d . . . . .
C45 C 0.7292(6) -0.4362(4) 0.2720(3) 0.0267(18) Uani 1 1 d . . . . .
H45 H 0.7560 -0.4802 0.2489 0.032 Uiso 1 1 calc R . . . .
C46 C 0.7214(5) -0.3624(4) 0.2488(3) 0.0190(16) Uani 1 1 d . . . . .
C47 C 0.6022(5) -0.2414(4) 0.3787(3) 0.0211(16) Uani 1 1 d . . . . .
H47A H 0.5541 -0.2591 0.4087 0.025 Uiso 1 1 calc R . . . .
H47B H 0.5620 -0.1989 0.3600 0.025 Uiso 1 1 calc R . . . .
C48 C 0.7454(6) -0.3580(4) 0.1873(3) 0.0250(17) Uani 1 1 d . . . . .
H48A H 0.7037 -0.3088 0.1764 0.030 Uiso 1 1 calc R . . . .
H48B H 0.7243 -0.4004 0.1728 0.030 Uiso 1 1 calc R . . . .
C49 C 0.7099(8) -0.5274(5) 0.3519(4) 0.044(2) Uani 1 1 d . . . . .
C50 C 0.6057(6) -0.1512(4) 0.4457(3) 0.0264(18) Uani 1 1 d . . . . .
H50A H 0.6434 -0.1439 0.4733 0.032 Uiso 1 1 calc R . . . .
H50B H 0.5457 -0.1700 0.4641 0.032 Uiso 1 1 calc R . . . .
C51 C 0.5722(6) -0.0751(4) 0.4170(3) 0.0243(17) Uani 1 1 d . . . . .
C52 C 0.4827(6) -0.0220(5) 0.4380(3) 0.0319(19) Uani 1 1 d . . . . .
H52 H 0.4367 -0.0328 0.4694 0.038 Uiso 1 1 calc R . . . .
C53 C 0.4631(7) 0.0483(5) 0.4110(4) 0.043(2) Uani 1 1 d . . . . .
H53 H 0.4042 0.0875 0.4252 0.051 Uiso 1 1 calc R . . . .
C54 C 0.5286(7) 0.0616(5) 0.3638(4) 0.036(2) Uani 1 1 d . . . . .
H54 H 0.5140 0.1089 0.3448 0.043 Uiso 1 1 calc R . . . .
C55 C 0.6149(6) 0.0052(4) 0.3448(3) 0.0278(18) Uani 1 1 d . . . . .
H55 H 0.6605 0.0137 0.3124 0.033 Uiso 1 1 calc R . . . .
C56 C 0.7476(5) -0.2718(4) 0.4256(3) 0.0226(16) Uani 1 1 d . . . . .
H56A H 0.7701 -0.2511 0.4552 0.027 Uiso 1 1 calc R . . . .
H56B H 0.7151 -0.3139 0.4404 0.027 Uiso 1 1 calc R . . . .
C57 C 0.8363(6) -0.3019(4) 0.3805(3) 0.0236(17) Uani 1 1 d . . . . .
C58 C 0.8951(6) -0.3768(5) 0.3787(4) 0.035(2) Uani 1 1 d . . . . .
H58 H 0.8795 -0.4121 0.4068 0.042 Uiso 1 1 calc R . . . .
C59 C 0.9770(6) -0.4001(5) 0.3358(4) 0.036(2) Uani 1 1 d . . . . .
H59 H 1.0188 -0.4511 0.3342 0.043 Uiso 1 1 calc R . . . .
C60 C 0.9970(6) -0.3478(5) 0.2950(3) 0.032(2) Uani 1 1 d . . . . .
H60 H 1.0516 -0.3629 0.2646 0.039 Uiso 1 1 calc R . . . .
C61 C 0.9367(6) -0.2735(5) 0.2991(3) 0.0262(18) Uani 1 1 d . . . . .
H61 H 0.9515 -0.2371 0.2717 0.031 Uiso 1 1 calc R . . . .
C62 C 0.8851(6) -0.2892(4) 0.1647(3) 0.0241(17) Uani 1 1 d . . . . .
H62A H 0.9600 -0.2988 0.1576 0.029 Uiso 1 1 calc R . . . .
H62B H 0.8570 -0.2674 0.2018 0.029 Uiso 1 1 calc R . . . .
C63 C 0.8446(5) -0.2335(4) 0.1240(3) 0.0230(17) Uani 1 1 d . . . . .
C64 C 0.8179(6) -0.1540(5) 0.1316(3) 0.0319(19) Uani 1 1 d . . . . .
H64 H 0.8208 -0.1324 0.1647 0.038 Uiso 1 1 calc R . . . .
C65 C 0.7874(7) -0.1072(5) 0.0905(4) 0.040(2) Uani 1 1 d . . . . .
H65 H 0.7704 -0.0526 0.0948 0.048 Uiso 1 1 calc R . . . .
C66 C 0.7816(7) -0.1385(5) 0.0442(4) 0.042(2) Uani 1 1 d . . . . .
H66 H 0.7602 -0.1062 0.0158 0.051 Uiso 1 1 calc R . . . .
C67 C 0.8070(7) -0.2178(5) 0.0381(4) 0.039(2) Uani 1 1 d . . . . .
H67 H 0.8026 -0.2399 0.0055 0.047 Uiso 1 1 calc R . . . .
C68 C 0.9270(6) -0.4310(4) 0.1778(3) 0.0299(19) Uani 1 1 d . . . . .
H68A H 0.9107 -0.4360 0.2178 0.036 Uiso 1 1 calc R . . . .
H68B H 0.9975 -0.4251 0.1666 0.036 Uiso 1 1 calc R . . . .
C69 C 0.9170(6) -0.5023(5) 0.1510(4) 0.036(2) Uani 1 1 d . . . . .
C70 C 0.9331(7) -0.5743(5) 0.1736(4) 0.045(2) Uani 1 1 d . . . . .
H70 H 0.9509 -0.5824 0.2081 0.054 Uiso 1 1 calc R . . . .
C71 C 0.9230(7) -0.6350(6) 0.1451(5) 0.056(3) Uani 1 1 d . . . . .
H71 H 0.9331 -0.6854 0.1602 0.067 Uiso 1 1 calc R . . . .
C72 C 0.8988(8) -0.6227(6) 0.0956(5) 0.058(3) Uani 1 1 d . . . . .
H72 H 0.8930 -0.6644 0.0755 0.070 Uiso 1 1 calc R . . . .
C73 C 0.8825(8) -0.5477(6) 0.0745(4) 0.054(3) Uani 1 1 d . . . . .
H73 H 0.8651 -0.5384 0.0399 0.065 Uiso 1 1 calc R . . . .
N81 N 0.2671(6) -0.5042(5) 0.3635(3) 0.046(2) Uani 1 1 d . . . . .
C81 C 0.2318(8) -0.5383(7) 0.3971(5) 0.063(3) Uani 1 1 d . . . . .
C82 C 0.1879(12) -0.5878(8) 0.4399(6) 0.123(7) Uani 1 1 d . . . . .
H82A H 0.2297 -0.6409 0.4354 0.185 Uiso 1 1 calc GR . . . .
H82B H 0.1187 -0.5869 0.4367 0.185 Uiso 1 1 calc GR . . . .
H82C H 0.1863 -0.5683 0.4757 0.185 Uiso 1 1 calc GR . . . .
N82 N 0.4168(6) 0.1776(4) 0.1562(3) 0.051(2) Uani 1 1 d . . . . .
C83 C 0.4427(8) 0.2267(6) 0.1298(5) 0.056(3) Uani 1 1 d . . . . .
C84 C 0.4762(10) 0.2895(7) 0.0974(6) 0.090(4) Uani 1 1 d . . . . .
H84A H 0.4526 0.2942 0.0633 0.136 Uiso 1 1 calc GR . . . .
H84B H 0.5505 0.2784 0.0895 0.136 Uiso 1 1 calc GR . . . .
H84C H 0.4480 0.3381 0.1179 0.136 Uiso 1 1 calc GR . . . .
N83 N 0.8380(5) -0.0917(4) 0.2975(3) 0.0317(16) Uani 1 1 d . . . . .
C85 C 0.8829(7) -0.0557(5) 0.2693(4) 0.038(2) Uani 1 1 d . . . . .
C86 C 0.9389(7) -0.0067(6) 0.2335(4) 0.055(3) Uani 1 1 d . . . . .
H86A H 1.0119 -0.0283 0.2300 0.083 Uiso 1 1 calc GR . . . .
H86B H 0.9200 0.0455 0.2489 0.083 Uiso 1 1 calc GR . . . .
H86C H 0.9221 -0.0045 0.1976 0.083 Uiso 1 1 calc GR . . . .
N84 N 0.8718(6) -0.3956(4) 0.0023(3) 0.0417(19) Uani 1 1 d . . . . .
C87 C 0.8449(7) -0.3949(5) -0.0372(4) 0.036(2) Uani 1 1 d . . . . .
C88 C 0.8091(7) -0.3944(6) -0.0861(4) 0.046(2) Uani 1 1 d . . . . .
H88A H 0.7365 -0.3931 -0.0772 0.069 Uiso 1 1 calc GR . . . .
H88B H 0.8465 -0.4411 -0.1073 0.069 Uiso 1 1 calc GR . . . .
H88C H 0.8196 -0.3488 -0.1075 0.069 Uiso 1 1 calc GR . . . .
N91 N 0.4124(7) -0.4297(5) 0.3952(4) 0.062(3) Uani 1 1 d . . . . .
C91 C 0.4041(11) -0.4399(8) 0.4388(6) 0.083(4) Uani 1 1 d . U . . .
C92 C 0.3949(18) -0.4614(11) 0.4969(7) 0.166(8) Uani 1 1 d . U . . .
H92A H 0.4279 -0.4303 0.5145 0.249 Uiso 1 1 calc GR . . . .
H92B H 0.4277 -0.5162 0.4998 0.249 Uiso 1 1 calc GR . . . .
H92C H 0.3229 -0.4519 0.5147 0.249 Uiso 1 1 calc GR . . . .
N92 N 0.8470(12) 0.2770(13) 0.2703(7) 0.188(8) Uani 1 1 d D . . . .
C93 C 0.9254(12) 0.2739(11) 0.2794(8) 0.120(6) Uani 1 1 d D U . . .
C94 C 1.0277(12) 0.2647(13) 0.2857(8) 0.165(9) Uani 1 1 d D . . . .
H94A H 1.0274 0.2942 0.3175 0.248 Uiso 1 1 calc R . . . .
H94B H 1.0583 0.2100 0.2907 0.248 Uiso 1 1 calc R . . . .
H94C H 1.0672 0.2838 0.2532 0.248 Uiso 1 1 calc R . . . .
N93 N 0.7534(17) 0.2600(11) 0.0634(8) 0.150(7) Uani 1 1 d . . . . .
C95 C 0.798(2) 0.1906(19) 0.0582(8) 0.140(9) Uani 1 1 d . . . . .
C96 C 0.8565(16) 0.1081(12) 0.0504(8) 0.144(7) Uani 1 1 d . . . . .
H96A H 0.9236 0.1056 0.0271 0.215 Uiso 1 1 calc GR . . . .
H96B H 0.8197 0.0795 0.0333 0.215 Uiso 1 1 calc GR . . . .
H96C H 0.8647 0.0852 0.0858 0.215 Uiso 1 1 calc GR . . . .
N94 N 1.0544(5) -0.3902(4) 0.0624(3) 0.0386(18) Uani 1 1 d D . . . .
C97 C 1.1352(6) -0.3888(5) 0.0622(4) 0.036(2) Uani 1 1 d D . . . .
C98 C 1.2404(7) -0.3889(6) 0.0602(5) 0.063(3) Uani 1 1 d D . . . .
H98A H 1.2743 -0.3819 0.0227 0.095 Uiso 1 1 calc GR . . . .
H98B H 1.2750 -0.4382 0.0740 0.095 Uiso 1 1 calc GR . . . .
H98C H 1.2428 -0.3467 0.0828 0.095 Uiso 1 1 calc GR . . . .
N95 N 1.0036(15) 0.0726(16) 0.3333(10) 0.181(10) Uani 0.743(8) 1 d D U P A 1
C99 C 0.9279(16) 0.1013(17) 0.3608(11) 0.179(14) Uani 0.743(8) 1 d D . P A 1
C100 C 0.8200(15) 0.113(2) 0.3821(11) 0.194(16) Uani 0.743(8) 1 d D . P A 1
H10C H 0.7977 0.1538 0.4100 0.291 Uiso 0.743(8) 1 calc R . P A 1
H10D H 0.7836 0.1290 0.3526 0.291 Uiso 0.743(8) 1 calc R . P A 1
H10E H 0.8055 0.0652 0.3981 0.291 Uiso 0.743(8) 1 calc R . P A 1
S11 S 0.22916(17) -0.50711(12) 0.20806(10) 0.0392(6) Uani 1 1 d . . . . .
F1S1 F 0.1714(7) -0.5967(4) 0.2851(3) 0.109(3) Uani 1 1 d . . . . .
F2S1 F 0.2405(5) -0.6543(3) 0.2075(3) 0.078(2) Uani 1 1 d . . . . .
F3S1 F 0.3343(6) -0.6209(3) 0.2550(4) 0.106(3) Uani 1 1 d . . . . .
O1S1 O 0.2351(4) -0.4565(3) 0.2483(2) 0.0335(13) Uani 1 1 d . . . . .
O2S1 O 0.3178(6) -0.5223(5) 0.1627(3) 0.075(2) Uani 1 1 d . . . . .
O3S1 O 0.1357(5) -0.4945(4) 0.1933(3) 0.079(3) Uani 1 1 d . . . . .
C1S C 0.2419(10) -0.5990(6) 0.2416(5) 0.065(3) Uani 1 1 d . . . . .
S12 S 0.1882(2) 0.15998(17) 0.12767(14) 0.0648(9) Uani 1 1 d D U . . .
F1S2 F 0.1076(10) 0.0491(7) 0.1213(6) 0.188(5) Uani 1 1 d . U . . .
F2S2 F 0.0504(8) 0.1486(8) 0.0775(5) 0.166(4) Uani 1 1 d . U . . .
F3S2 F 0.0083(7) 0.1418(6) 0.1632(4) 0.135(3) Uani 1 1 d . U . . .
O1S2 O 0.2161(5) 0.1260(4) 0.1757(3) 0.0581(19) Uani 1 1 d . U . . .
O2S2 O 0.2636(7) 0.1382(8) 0.0802(4) 0.131(4) Uani 1 1 d . U . . .
O3S2 O 0.1411(9) 0.2377(6) 0.1325(6) 0.142(4) Uani 1 1 d . U . . .
C2S C 0.0882(11) 0.1173(11) 0.1194(9) 0.120(6) Uani 1 1 d D U . . .
S13 S 0.7998(4) -0.0776(2) 0.47078(17) 0.0376(10) Uani 0.743(8) 1 d . . P A 1
F1S3 F 0.8867(7) -0.0253(5) 0.5375(4) 0.075(3) Uani 0.743(8) 1 d . . P A 1
F2S3 F 0.9471(10) -0.0112(8) 0.4543(5) 0.127(6) Uani 0.743(8) 1 d . . P A 1
F3S3 F 0.9797(7) -0.1218(6) 0.4909(4) 0.086(4) Uani 0.743(8) 1 d . . P A 1
O2S3 O 0.7294(12) -0.0156(10) 0.4799(7) 0.095(6) Uani 0.743(8) 1 d . U P A 1
O3S3 O 0.7678(8) -0.1279(7) 0.5144(4) 0.074(3) Uani 0.743(8) 1 d . . P A 1
C3S C 0.9091(15) -0.0548(11) 0.4881(8) 0.057(5) Uani 0.743(8) 1 d . . P A 1
S13B S 0.8436(10) -0.0650(7) 0.4566(6) 0.045(3) Uani 0.257(8) 1 d . . P A 2
F4S3 F 0.8786(19) 0.0714(17) 0.4451(11) 0.078(9) Uani 0.257(8) 1 d . . P A 2
F5S3 F 0.956(2) -0.0051(15) 0.3829(14) 0.095(11) Uani 0.257(8) 1 d . . P A 2
F6S3 F 0.800(3) 0.0398(14) 0.3926(17) 0.115(14) Uani 0.257(8) 1 d . . P A 2
O4S3 O 0.922(3) -0.093(2) 0.4881(15) 0.044(9) Uani 0.257(8) 1 d . U P A 2
O5S3 O 0.741(3) 0.003(2) 0.4619(14) 0.033(8) Uani 0.257(8) 1 d . U P A 2
C3SB C 0.865(3) 0.014(3) 0.420(2) 0.057(12) Uani 0.257(8) 1 d . . P A 2
S14 S 0.0778(4) -0.4055(3) 0.54529(19) 0.1426(16) Uani 0.877(5) 1 d . . P B 1
F1S4 F 0.1599(6) -0.2934(4) 0.5136(3) 0.1426(16) Uani 0.877(5) 1 d G . P B 1
F2S4 F 0.1463(6) -0.3197(4) 0.5984(3) 0.1426(16) Uani 0.877(5) 1 d G . P B 1
F3S4 F 0.0151(6) -0.2603(4) 0.5689(3) 0.1426(16) Uani 0.877(5) 1 d G . P B 1
O1S4 O 0.0296(6) -0.3907(4) 0.5010(3) 0.1426(16) Uani 0.877(5) 1 d G . P B 1
O2S4 O 0.0103(6) -0.4164(4) 0.5968(3) 0.1426(16) Uani 0.877(5) 1 d G . P B 1
O3S4 O 0.1736(6) -0.4567(4) 0.5357(3) 0.1426(16) Uani 0.877(5) 1 d G . P B 1
C4S C 0.1020(4) -0.3149(3) 0.5564(2) 0.1426(16) Uani 0.877(5) 1 d G . P B 1
O1S3 O 0.8372(4) -0.1176(3) 0.4188(2) 0.0395(15) Uani 1 1 d . . . . .
S14B S 0.111(3) -0.4370(18) 0.6258(14) 0.1426(16) Uani 0.123(5) 1 d . . P B 2
F4S4 F -0.014(4) -0.312(3) 0.606(2) 0.1426(16) Uani 0.123(5) 1 d G . P B 2
F5S4 F 0.149(4) -0.331(3) 0.564(2) 0.1426(16) Uani 0.123(5) 1 d G . P B 2
F6S4 F 0.105(4) -0.298(3) 0.647(2) 0.1426(16) Uani 0.123(5) 1 d G . P B 2
O4S4 O 0.039(4) -0.436(3) 0.6752(19) 0.1426(16) Uani 0.123(5) 1 d G . P B 2
O5S4 O 0.223(4) -0.453(3) 0.629(2) 0.1426(16) Uani 0.123(5) 1 d G . P B 2
O6S4 O 0.092(4) -0.473(3) 0.583(2) 0.1426(16) Uani 0.123(5) 1 d G . P B 2
C4SB C 0.085(3) -0.339(2) 0.6098(15) 0.1426(16) Uani 0.123(5) 1 d G . P B 2
S15 S 0.5389(3) -0.31083(16) 0.54795(12) 0.0685(9) Uani 1 1 d . . . . .
F1S5 F 0.4178(6) -0.2401(4) 0.6328(3) 0.095(2) Uani 1 1 d . . . . .
F2S5 F 0.3956(6) -0.1857(4) 0.5575(3) 0.092(2) Uani 1 1 d . . . . .
F3S5 F 0.3458(7) -0.2891(6) 0.5825(4) 0.135(4) Uani 1 1 d . . . . .
O1S5 O 0.5255(7) -0.3206(5) 0.4945(3) 0.084(3) Uani 1 1 d . . . . .
O2S5 O 0.5510(9) -0.3796(5) 0.5794(4) 0.119(4) Uani 1 1 d . . . . .
O3S5 O 0.6073(6) -0.2644(5) 0.5506(3) 0.082(2) Uani 1 1 d . . . . .
C5S C 0.4180(11) -0.2537(7) 0.5811(5) 0.068(3) Uani 1 1 d . . . . .
S16 S 0.64856(19) 0.07142(13) 0.19119(10) 0.0397(6) Uani 1 1 d . . . . .
F1S6 F 0.6114(6) 0.2210(3) 0.2012(3) 0.083(2) Uani 1 1 d . . . . .
F2S6 F 0.6735(6) 0.1560(4) 0.2658(3) 0.079(2) Uani 1 1 d . . . . .
F3S6 F 0.7690(5) 0.1633(4) 0.1874(3) 0.077(2) Uani 1 1 d . . . . .
O1S6 O 0.6551(5) 0.0828(4) 0.1334(3) 0.0537(18) Uani 1 1 d . . . . .
O2S6 O 0.7254(5) 0.0092(4) 0.2075(3) 0.0548(18) Uani 1 1 d . . . . .
O3S6 O 0.5486(5) 0.0748(3) 0.2219(3) 0.0456(16) Uani 1 1 d . . . . .
C6S C 0.6783(10) 0.1563(6) 0.2132(5) 0.058(3) Uani 1 1 d . . . . .
S17 S 0.59707(19) -0.34505(13) 0.06400(9) 0.0403(6) Uani 1 1 d . . . . .
F1S7 F 0.6048(8) -0.4571(5) 0.0035(3) 0.136(4) Uani 1 1 d . . . . .
F2S7 F 0.4617(6) -0.3755(6) 0.0189(4) 0.135(4) Uani 1 1 d . . . . .
F3S7 F 0.5012(5) -0.4557(4) 0.0813(2) 0.075(2) Uani 1 1 d . . . . .
O1S7 O 0.6761(6) -0.3936(4) 0.0849(3) 0.070(2) Uani 1 1 d . . . . .
O2S7 O 0.5180(8) -0.3013(4) 0.1051(3) 0.105(4) Uani 1 1 d . . . . .
O3S7 O 0.6283(5) -0.3033(3) 0.0150(3) 0.0454(16) Uani 1 1 d . . . . .
C7S C 0.5378(9) -0.4112(7) 0.0418(5) 0.067(3) Uani 1 1 d . . . . .
S18 S 0.11106(18) -0.19423(14) 0.16643(9) 0.0398(6) Uani 1 1 d . . . . .
F1S8 F 0.0756(7) -0.0909(4) 0.0916(3) 0.093(2) Uani 1 1 d . . . . .
F2S8 F 0.0716(5) -0.2048(3) 0.0705(2) 0.0612(16) Uani 1 1 d . . . . .
F3S8 F 0.2132(5) -0.1780(5) 0.0691(3) 0.103(3) Uani 1 1 d . . . . .
O1S8 O 0.1493(6) -0.2767(4) 0.1641(3) 0.067(2) Uani 1 1 d . . . . .
O2S8 O 0.1706(5) -0.1510(4) 0.1853(3) 0.0524(18) Uani 1 1 d . . . . .
O3S8 O 0.0045(5) -0.1716(4) 0.1895(2) 0.0487(17) Uani 1 1 d . . . . .
C8S C 0.1188(9) -0.1661(6) 0.0964(4) 0.057(3) Uani 1 1 d . . . . .

loop_
_atom_site_aniso_label
_atom_site_aniso_U_11
_atom_site_aniso_U_22
_atom_site_aniso_U_33
_atom_site_aniso_U_23
_atom_site_aniso_U_13
_atom_site_aniso_U_12
Cu1 0.0339(6) 0.0369(6) 0.0295(6) -0.0026(5) -0.0025(5) -0.0070(5)
Cu2 0.0542(7) 0.0229(5) 0.0330(6) 0.0026(4) -0.0173(5) -0.0016(5)
Cu3 0.0246(5) 0.0248(5) 0.0223(5) -0.0011(4) -0.0031(4) -0.0011(4)
Cu4 0.0428(6) 0.0312(6) 0.0214(6) -0.0073(4) -0.0045(5) -0.0043(5)
S1 0.0359(12) 0.0312(11) 0.0205(11) -0.0023(9) -0.0103(9) 0.0053(9)
N1 0.023(3) 0.018(3) 0.025(4) -0.002(3) -0.004(3) -0.001(3)
N2 0.031(4) 0.023(3) 0.029(4) 0.001(3) -0.007(3) -0.004(3)
N3 0.025(4) 0.031(4) 0.032(4) -0.010(3) -0.003(3) -0.007(3)
N4 0.040(4) 0.022(3) 0.037(4) 0.006(3) -0.026(4) -0.003(3)
N5 0.043(4) 0.030(4) 0.035(5) 0.005(3) -0.022(4) 0.000(3)
N6 0.059(5) 0.021(4) 0.035(5) 0.004(3) -0.021(4) 0.000(4)
C1 0.023(4) 0.024(4) 0.024(4) -0.005(3) -0.012(3) 0.005(3)
C2 0.021(4) 0.028(4) 0.033(5) -0.003(4) -0.015(4) 0.001(3)
C3 0.024(4) 0.021(4) 0.048(6) 0.011(4) -0.022(4) -0.008(4)
C4 0.031(5) 0.038(5) 0.026(5) -0.005(4) -0.009(4) -0.010(4)
C5 0.024(4) 0.024(4) 0.029(5) -0.005(4) -0.009(4) -0.003(3)
C6 0.028(4) 0.024(4) 0.031(5) -0.004(3) -0.019(4) 0.000(3)
C7 0.034(5) 0.021(4) 0.046(6) -0.002(4) -0.016(4) -0.004(4)
C8 0.032(5) 0.022(4) 0.026(5) -0.001(3) -0.011(4) 0.001(3)
C9 0.056(6) 0.042(5) 0.028(5) -0.001(4) -0.002(4) -0.017(5)
C10 0.030(4) 0.033(4) 0.016(4) 0.007(3) 0.001(3) -0.008(4)
C11 0.031(4) 0.017(4) 0.030(5) -0.004(3) -0.018(4) -0.008(3)
C12 0.036(5) 0.045(5) 0.026(5) -0.012(4) 0.000(4) -0.010(4)
C13 0.032(5) 0.034(5) 0.056(7) -0.014(5) 0.002(5) 0.002(4)
C14 0.056(6) 0.027(5) 0.058(7) -0.004(5) -0.021(5) -0.001(5)
C15 0.046(6) 0.038(5) 0.032(5) 0.006(4) -0.008(4) -0.009(4)
C16 0.022(4) 0.029(4) 0.034(5) -0.001(4) -0.015(4) -0.003(3)
C17 0.024(4) 0.037(5) 0.026(5) -0.004(4) -0.009(4) -0.007(4)
C18 0.032(5) 0.027(4) 0.048(6) -0.013(4) -0.017(4) 0.004(4)
C19 0.030(5) 0.049(6) 0.039(6) -0.016(5) -0.006(4) 0.008(4)
C20 0.027(5) 0.053(6) 0.040(6) -0.020(5) -0.001(4) -0.004(4)
C21 0.037(5) 0.046(5) 0.033(5) -0.013(4) -0.009(4) -0.008(4)
C22 0.043(5) 0.023(4) 0.039(5) 0.005(4) -0.023(4) 0.000(4)
C23 0.036(5) 0.031(5) 0.033(5) 0.004(4) -0.022(4) -0.002(4)
C24 0.065(7) 0.034(5) 0.038(6) -0.004(4) -0.028(5) 0.002(5)
C25 0.081(8) 0.031(5) 0.063(8) -0.011(5) -0.046(7) 0.005(5)
C26 0.054(6) 0.072(7) 0.032(6) -0.005(5) -0.018(5) 0.003(6)
C27 0.043(6) 0.061(6) 0.035(6) -0.001(5) -0.015(5) -0.003(5)
C28 0.030(5) 0.049(6) 0.040(6) 0.010(4) -0.011(4) 0.004(4)
C29 0.042(5) 0.027(4) 0.036(5) -0.010(4) -0.022(4) 0.015(4)
C30 0.062(7) 0.051(6) 0.043(6) 0.003(5) -0.019(5) 0.012(5)
C31 0.077(8) 0.050(7) 0.048(7) -0.024(6) -0.030(6) 0.021(6)
C32 0.082(8) 0.042(6) 0.046(7) -0.007(5) -0.035(6) 0.012(6)
C33 0.081(8) 0.035(5) 0.053(7) -0.009(5) -0.031(6) 0.008(5)
S41 0.0281(11) 0.0223(10) 0.0214(10) 0.0015(8) -0.0014(8) -0.0044(8)
N41 0.025(3) 0.023(3) 0.011(3) -0.002(3) -0.006(3) -0.001(3)
N42 0.027(4) 0.025(3) 0.027(4) -0.005(3) -0.010(3) 0.000(3)
N43 0.020(3) 0.027(3) 0.020(4) -0.007(3) -0.004(3) -0.002(3)
N44 0.023(3) 0.023(3) 0.021(4) -0.001(3) -0.006(3) -0.002(3)
N45 0.023(3) 0.027(3) 0.022(4) -0.004(3) -0.002(3) -0.003(3)
N46 0.038(4) 0.031(4) 0.027(4) -0.017(3) 0.003(3) -0.001(3)
C41 0.019(4) 0.025(4) 0.023(4) -0.004(3) -0.003(3) 0.001(3)
C42 0.017(4) 0.024(4) 0.025(4) -0.004(3) -0.006(3) 0.000(3)
C43 0.030(4) 0.029(4) 0.020(4) 0.005(3) -0.017(3) -0.011(4)
C44 0.022(4) 0.028(4) 0.036(5) 0.008(4) -0.015(4) -0.002(3)
C45 0.023(4) 0.026(4) 0.028(5) -0.004(3) -0.005(4) 0.000(3)
C46 0.015(4) 0.018(4) 0.024(4) -0.002(3) -0.004(3) -0.003(3)
C47 0.022(4) 0.026(4) 0.014(4) 0.001(3) -0.003(3) -0.003(3)
C48 0.026(4) 0.024(4) 0.024(4) -0.008(3) -0.012(3) 0.001(3)
C49 0.071(7) 0.026(4) 0.039(6) 0.012(4) -0.027(5) -0.008(5)
C50 0.027(4) 0.032(4) 0.018(4) -0.008(3) -0.005(3) -0.002(4)
C51 0.032(4) 0.029(4) 0.013(4) -0.008(3) -0.010(3) -0.002(4)
C52 0.029(4) 0.035(5) 0.024(5) -0.006(4) -0.010(4) 0.011(4)
C53 0.034(5) 0.043(5) 0.048(6) -0.022(5) -0.024(5) 0.012(4)
C54 0.043(5) 0.027(4) 0.037(5) -0.003(4) -0.015(4) 0.000(4)
C55 0.034(5) 0.023(4) 0.028(5) 0.000(3) -0.010(4) -0.006(4)
C56 0.023(4) 0.026(4) 0.020(4) 0.002(3) -0.010(3) -0.004(3)
C57 0.023(4) 0.032(4) 0.016(4) -0.003(3) -0.005(3) -0.005(3)
C58 0.035(5) 0.030(5) 0.043(6) 0.005(4) -0.015(4) -0.006(4)
C59 0.025(4) 0.035(5) 0.046(6) -0.009(4) -0.014(4) 0.006(4)
C60 0.022(4) 0.040(5) 0.033(5) -0.011(4) -0.003(4) -0.005(4)
C61 0.026(4) 0.036(5) 0.022(4) -0.007(4) -0.007(3) -0.013(4)
C62 0.024(4) 0.036(4) 0.012(4) -0.007(3) 0.002(3) -0.011(4)
C63 0.023(4) 0.031(4) 0.019(4) -0.004(3) -0.005(3) -0.011(3)
C64 0.030(5) 0.035(5) 0.028(5) -0.009(4) 0.003(4) -0.007(4)
C65 0.050(6) 0.035(5) 0.028(5) -0.006(4) 0.004(4) -0.005(4)
C66 0.057(6) 0.037(5) 0.026(5) 0.008(4) -0.012(4) 0.001(4)
C67 0.050(6) 0.034(5) 0.036(5) 0.001(4) -0.013(5) -0.010(4)
C68 0.019(4) 0.033(4) 0.032(5) -0.004(4) -0.007(4) 0.005(3)
C69 0.032(5) 0.030(5) 0.036(5) -0.006(4) 0.003(4) 0.002(4)
C70 0.037(5) 0.047(6) 0.042(6) -0.003(5) -0.003(4) 0.001(5)
C71 0.051(6) 0.031(5) 0.067(8) 0.000(5) 0.012(6) 0.003(5)
C72 0.072(8) 0.045(6) 0.052(7) -0.019(5) 0.003(6) -0.016(6)
C73 0.061(7) 0.050(6) 0.042(6) -0.014(5) 0.006(5) -0.010(5)
N81 0.050(5) 0.057(5) 0.029(5) 0.018(4) -0.004(4) -0.019(4)
C81 0.053(7) 0.065(7) 0.068(9) 0.000(6) -0.004(6) -0.014(6)
C82 0.144(14) 0.076(10) 0.108(13) 0.003(9) 0.065(11) -0.031(10)
N82 0.069(6) 0.040(5) 0.042(5) 0.015(4) -0.025(4) -0.004(4)
C83 0.055(7) 0.059(7) 0.056(7) 0.019(6) -0.034(6) -0.003(6)
C84 0.094(10) 0.085(9) 0.103(12) 0.048(8) -0.038(9) -0.036(8)
N83 0.028(4) 0.028(4) 0.036(4) 0.001(3) -0.001(3) -0.006(3)
C85 0.034(5) 0.045(5) 0.028(5) -0.008(4) -0.004(4) 0.000(4)
C86 0.047(6) 0.051(6) 0.058(7) 0.009(5) 0.011(5) -0.015(5)
N84 0.047(5) 0.053(5) 0.026(4) -0.012(4) -0.010(4) -0.009(4)
C87 0.045(5) 0.028(5) 0.032(5) -0.006(4) 0.002(4) -0.010(4)
C88 0.049(6) 0.059(6) 0.032(5) -0.009(5) -0.011(5) -0.012(5)
N91 0.081(7) 0.071(6) 0.036(5) 0.014(5) -0.017(5) -0.018(5)
C91 0.113(11) 0.097(10) 0.062(8) 0.008(8) -0.037(9) -0.054(9)
C92 0.276(18) 0.161(14) 0.082(9) 0.014(10) -0.042(12) -0.090(13)
N92 0.130(15) 0.29(2) 0.143(16) -0.048(16) -0.018(13) -0.050(16)
C93 0.118(9) 0.126(9) 0.109(10) 0.004(8) -0.020(8) -0.024(8)
C94 0.094(13) 0.25(3) 0.130(17) 0.047(17) -0.034(12) -0.001(15)
N93 0.190(19) 0.150(15) 0.131(15) 0.029(14) -0.036(13) -0.083(16)
C95 0.18(3) 0.21(3) 0.066(12) 0.028(17) -0.032(14) -0.12(2)
C96 0.16(2) 0.124(16) 0.135(18) 0.012(14) -0.018(14) -0.030(15)
N94 0.035(4) 0.047(5) 0.027(4) -0.008(3) 0.006(3) -0.006(4)
C97 0.029(5) 0.035(5) 0.034(5) -0.008(4) 0.005(4) 0.000(4)
C98 0.040(6) 0.058(7) 0.082(9) -0.006(6) 0.005(6) -0.008(5)
N95 0.132(15) 0.252(19) 0.161(17) -0.051(15) -0.008(13) -0.063(14)
C99 0.093(19) 0.23(3) 0.15(3) 0.06(2) 0.045(18) 0.00(2)
C100 0.12(2) 0.23(4) 0.13(2) 0.04(2) 0.037(18) 0.08(2)
S11 0.0404(13) 0.0326(12) 0.0445(15) -0.0088(10) -0.0200(11) 0.0024(10)
F1S1 0.162(8) 0.098(6) 0.071(5) -0.003(4) 0.021(5) -0.081(6)
F2S1 0.123(6) 0.033(3) 0.096(5) -0.003(3) -0.064(5) -0.019(3)
F3S1 0.147(7) 0.037(3) 0.170(8) 0.013(4) -0.124(7) -0.012(4)
O1S1 0.037(3) 0.029(3) 0.035(4) -0.006(3) -0.014(3) -0.004(3)
O2S1 0.078(5) 0.087(6) 0.059(5) -0.023(4) 0.017(4) -0.039(5)
O3S1 0.061(5) 0.070(5) 0.108(7) -0.044(5) -0.058(5) 0.022(4)
C1S 0.084(9) 0.058(7) 0.068(9) -0.004(6) -0.027(7) -0.033(7)
S12 0.0622(18) 0.0701(19) 0.078(2) 0.0465(17) -0.0436(17) -0.0301(16)
F1S2 0.215(9) 0.147(7) 0.243(10) -0.037(7) -0.072(7) -0.094(7)
F2S2 0.135(6) 0.272(9) 0.132(7) 0.043(7) -0.080(6) -0.091(6)
F3S2 0.103(6) 0.180(7) 0.128(7) 0.022(6) -0.019(5) -0.054(5)
O1S2 0.058(4) 0.057(4) 0.051(4) 0.013(3) -0.026(3) 0.010(3)
O2S2 0.078(6) 0.268(12) 0.065(6) 0.028(7) -0.031(5) -0.065(7)
O3S2 0.139(7) 0.089(6) 0.203(9) 0.054(6) -0.077(7) -0.014(5)
C2S 0.115(9) 0.136(10) 0.116(10) 0.023(8) -0.040(8) -0.031(8)
S13 0.035(3) 0.049(2) 0.029(2) -0.0098(17) -0.0079(18) -0.007(2)
F1S3 0.084(6) 0.079(6) 0.063(6) -0.046(5) -0.026(5) -0.006(5)
F2S3 0.147(11) 0.179(13) 0.117(10) 0.076(9) -0.070(9) -0.134(11)
F3S3 0.053(6) 0.090(7) 0.107(8) -0.057(6) -0.042(6) 0.029(5)
O2S3 0.068(8) 0.093(11) 0.112(13) -0.063(9) 0.031(8) -0.027(8)
O3S3 0.074(7) 0.126(10) 0.036(6) 0.008(6) -0.017(5) -0.047(7)
C3S 0.061(11) 0.037(10) 0.079(14) -0.011(10) -0.022(9) -0.014(9)
S13B 0.028(6) 0.056(7) 0.053(8) -0.035(6) 0.013(6) -0.027(6)
F4S3 0.067(17) 0.09(2) 0.08(2) -0.029(17) -0.010(14) -0.019(16)
F5S3 0.08(2) 0.069(18) 0.14(3) -0.058(19) 0.004(19) -0.034(16)
F6S3 0.15(3) 0.026(14) 0.19(4) 0.002(18) -0.09(3) -0.011(16)
O4S3 0.048(12) 0.050(13) 0.038(11) -0.004(9) -0.020(9) -0.009(9)
O5S3 0.033(9) 0.033(9) 0.032(9) 0.000(5) -0.012(5) -0.001(5)
C3SB 0.04(2) 0.07(3) 0.08(3) -0.02(3) -0.03(2) -0.01(2)
S14 0.177(4) 0.163(4) 0.103(3) 0.025(3) -0.055(3) -0.051(3)
F1S4 0.177(4) 0.163(4) 0.103(3) 0.025(3) -0.055(3) -0.051(3)
F2S4 0.177(4) 0.163(4) 0.103(3) 0.025(3) -0.055(3) -0.051(3)
F3S4 0.177(4) 0.163(4) 0.103(3) 0.025(3) -0.055(3) -0.051(3)
O1S4 0.177(4) 0.163(4) 0.103(3) 0.025(3) -0.055(3) -0.051(3)
O2S4 0.177(4) 0.163(4) 0.103(3) 0.025(3) -0.055(3) -0.051(3)
O3S4 0.177(4) 0.163(4) 0.103(3) 0.025(3) -0.055(3) -0.051(3)
C4S 0.177(4) 0.163(4) 0.103(3) 0.025(3) -0.055(3) -0.051(3)
O1S3 0.031(3) 0.051(4) 0.034(4) -0.013(3) -0.009(3) -0.001(3)
S14B 0.177(4) 0.163(4) 0.103(3) 0.025(3) -0.055(3) -0.051(3)
F4S4 0.177(4) 0.163(4) 0.103(3) 0.025(3) -0.055(3) -0.051(3)
F5S4 0.177(4) 0.163(4) 0.103(3) 0.025(3) -0.055(3) -0.051(3)
F6S4 0.177(4) 0.163(4) 0.103(3) 0.025(3) -0.055(3) -0.051(3)
O4S4 0.177(4) 0.163(4) 0.103(3) 0.025(3) -0.055(3) -0.051(3)
O5S4 0.177(4) 0.163(4) 0.103(3) 0.025(3) -0.055(3) -0.051(3)
O6S4 0.177(4) 0.163(4) 0.103(3) 0.025(3) -0.055(3) -0.051(3)
C4SB 0.177(4) 0.163(4) 0.103(3) 0.025(3) -0.055(3) -0.051(3)
S15 0.111(3) 0.0500(16) 0.0342(16) 0.0105(13) -0.0014(16) -0.0156(18)
F1S5 0.152(7) 0.066(4) 0.053(5) -0.016(4) 0.009(4) -0.025(5)
F2S5 0.096(6) 0.074(5) 0.099(6) 0.012(4) -0.021(5) -0.007(4)
F3S5 0.126(7) 0.147(8) 0.135(8) -0.034(6) 0.037(6) -0.090(7)
O1S5 0.146(8) 0.075(5) 0.036(5) 0.002(4) 0.000(5) -0.052(6)
O2S5 0.197(11) 0.064(6) 0.051(6) 0.015(5) 0.012(6) 0.016(6)
O3S5 0.080(6) 0.109(7) 0.053(5) 0.000(5) -0.015(4) -0.012(5)
C5S 0.109(10) 0.050(7) 0.052(8) 0.000(6) -0.012(7) -0.037(7)
S16 0.0496(15) 0.0318(12) 0.0389(14) -0.0012(10) -0.0134(12) -0.0083(11)
F1S6 0.114(6) 0.037(3) 0.103(6) -0.001(4) -0.028(5) -0.024(4)
F2S6 0.125(6) 0.077(4) 0.048(4) -0.016(3) -0.012(4) -0.051(4)
F3S6 0.086(5) 0.091(5) 0.070(5) -0.001(4) -0.012(4) -0.056(4)
O1S6 0.069(5) 0.058(4) 0.037(4) -0.005(3) -0.012(3) -0.017(4)
O2S6 0.054(4) 0.043(4) 0.065(5) -0.005(3) -0.023(4) 0.004(3)
O3S6 0.052(4) 0.039(4) 0.049(4) 0.001(3) -0.021(3) -0.009(3)
C6S 0.081(8) 0.056(7) 0.043(7) 0.001(5) -0.016(6) -0.027(6)
S17 0.0539(15) 0.0424(13) 0.0272(13) 0.0020(10) -0.0060(11) -0.0190(12)
F1S7 0.218(11) 0.119(7) 0.077(6) -0.055(5) 0.043(6) -0.105(7)
F2S7 0.092(6) 0.250(11) 0.114(7) 0.105(7) -0.073(6) -0.112(7)
F3S7 0.106(5) 0.092(5) 0.051(4) 0.017(3) -0.014(4) -0.070(4)
O1S7 0.070(5) 0.093(6) 0.065(5) 0.041(4) -0.044(4) -0.037(5)
O2S7 0.175(9) 0.044(4) 0.053(5) -0.005(4) 0.052(6) -0.015(5)
O3S7 0.052(4) 0.047(4) 0.040(4) 0.009(3) -0.006(3) -0.021(3)
C7S 0.071(8) 0.086(9) 0.052(8) 0.013(7) 0.000(7) -0.050(7)
S18 0.0436(14) 0.0494(14) 0.0310(13) 0.0039(11) -0.0142(11) -0.0151(12)
F1S8 0.172(8) 0.064(4) 0.059(5) 0.024(4) -0.039(5) -0.053(5)
F2S8 0.075(4) 0.078(4) 0.036(3) -0.006(3) -0.017(3) -0.023(3)
F3S8 0.076(5) 0.196(9) 0.051(4) -0.002(5) 0.008(4) -0.078(6)
O1S8 0.082(5) 0.055(5) 0.068(5) 0.006(4) -0.040(4) -0.006(4)
O2S8 0.056(4) 0.068(5) 0.051(4) 0.009(4) -0.030(4) -0.034(4)
O3S8 0.043(4) 0.075(5) 0.034(4) -0.005(3) -0.007(3) -0.027(4)
C8S 0.080(8) 0.062(7) 0.042(6) 0.014(5) -0.016(6) -0.040(7)

loop_
_atom_type_symbol
_atom_type_description
_atom_type_scat_dispersion_real
_atom_type_scat_dispersion_imag
_atom_type_scat_source
C C 0.0033 0.0016 'International Tables Vol C Tables 4.2.6.8 and 6.1.1.4'
H H 0.0000 0.0000 'International Tables Vol C Tables 4.2.6.8 and 6.1.1.4'
Cu Cu 0.3201 1.2651 'International Tables Vol C Tables 4.2.6.8 and 6.1.1.4'
F F 0.0171 0.0103 'International Tables Vol C Tables 4.2.6.8 and 6.1.1.4'
N N 0.0061 0.0033 'International Tables Vol C Tables 4.2.6.8 and 6.1.1.4'
O O 0.0106 0.0060 'International Tables Vol C Tables 4.2.6.8 and 6.1.1.4'
S S 0.1246 0.1234 'International Tables Vol C Tables 4.2.6.8 and 6.1.1.4'

loop_
_exptl_crystal_face_index_h
_exptl_crystal_face_index_k
_exptl_crystal_face_index_l
_exptl_crystal_face_perp_dist
_exptl_oxdiff_crystal_face_indexfrac_h
_exptl_oxdiff_crystal_face_indexfrac_k
_exptl_oxdiff_crystal_face_indexfrac_l
_exptl_oxdiff_crystal_face_x
_exptl_oxdiff_crystal_face_y
_exptl_oxdiff_crystal_face_z
0 -1 0 0.1109 -0.0000 -0.9997 0.0005 0.0398 -0.0069 0.0069
0 1 0 0.1109 0.0000 0.9997 -0.0005 -0.0398 0.0069 -0.0069
-1 0 0 0.2449 -1.0000 0.0004 -0.0006 -0.0191 0.0156 0.0479
1 0 0 0.2449 1.0000 -0.0004 0.0006 0.0191 -0.0156 -0.0479
0 0 -1 0.0141 0.0000 -0.0003 -0.9999 -0.0049 -0.0284 0.0004
0 0 1 0.0141 -0.0000 0.0003 0.9999 0.0049 0.0284 -0.0004

loop_
_geom_angle_atom_site_label_1
_geom_angle_atom_site_label_2
_geom_angle_atom_site_label_3
_geom_angle
_geom_angle_site_symmetry_1
_geom_angle_site_symmetry_3
N2 Cu1 N1 81.9(2) . .
N3 Cu1 N1 82.4(3) . .
N3 Cu1 N2 164.3(3) . .
N81 Cu1 N1 176.7(3) . .
N81 Cu1 N2 99.0(3) . .
N81 Cu1 N3 96.7(3) . .
N4 Cu2 O1S2 88.0(2) . .
N5 Cu2 N4 82.3(3) . .
N5 Cu2 N6 163.5(3) . .
N5 Cu2 O1S2 90.1(3) . .
N6 Cu2 N4 81.5(3) . .
N6 Cu2 O1S2 92.1(3) . .
N82 Cu2 N4 176.6(3) . .
N82 Cu2 N5 99.2(3) . .
N82 Cu2 N6 97.2(3) . .
N82 Cu2 O1S2 88.9(3) . .
N41 Cu3 O1S3 94.2(2) . .
N42 Cu3 N41 83.1(2) . .
N42 Cu3 O1S3 94.0(2) . .
N43 Cu3 N41 82.9(2) . .
N43 Cu3 N42 165.6(3) . .
N43 Cu3 O1S3 90.2(2) . .
N83 Cu3 N41 176.2(3) . .
N83 Cu3 N42 96.5(3) . .
N83 Cu3 N43 97.3(3) . .
N83 Cu3 O1S3 89.7(2) . .
N44 Cu4 N94 91.7(2) . .
N45 Cu4 N44 83.0(2) . .
N45 Cu4 N46 164.5(3) . .
N45 Cu4 N94 92.9(2) . .
N46 Cu4 N44 81.8(3) . .
N46 Cu4 N94 90.8(3) . .
N84 Cu4 N44 174.5(3) . .
N84 Cu4 N45 97.7(3) . .
N84 Cu4 N46 97.1(3) . .
N84 Cu4 N94 93.7(3) . .
C1 S1 S41 99.3(2) . .
C7 N1 Cu1 109.4(5) . .
C10 N1 Cu1 104.6(4) . .
C10 N1 C7 108.5(6) . .
C10 N1 C16 111.9(6) . .
C16 N1 Cu1 107.2(4) . .
C16 N1 C7 114.7(6) . .
C11 N2 Cu1 113.1(5) . .
C15 N2 Cu1 128.1(6) . .
C15 N2 C11 118.9(7) . .
C17 N3 Cu1 113.1(5) . .
C17 N3 C21 119.6(7) . .
C21 N3 Cu1 127.2(6) . .
C8 N4 Cu2 107.7(5) . .
C22 N4 Cu2 105.7(5) . .
C22 N4 C8 113.9(6) . .
C28 N4 Cu2 104.3(5) . .
C28 N4 C8 111.6(6) . .
C28 N4 C22 112.9(6) . .
C23 N5 Cu2 112.6(6) . .
C27 N5 Cu2 127.0(6) . .
C27 N5 C23 120.4(8) . .
C29 N6 Cu2 114.0(6) . .
C29 N6 C33 119.8(8) . .
C33 N6 Cu2 126.0(7) . .
C2 C1 S1 119.6(6) . .
C6 C1 S1 119.1(6) . .
C6 C1 C2 120.7(7) . .
C1 C2 C7 120.4(8) . .
C3 C2 C1 118.4(7) . .
C3 C2 C7 121.3(8) . .
C2 C3 H3 115(6) . .
C2 C3 C4 122.9(7) . .
C4 C3 H3 122(6) . .
C3 C4 C5 116.9(8) . .
C3 C4 C9 121.0(8) . .
C5 C4 C9 122.1(8) . .
C4 C5 H5 116(5) . .
C6 C5 C4 123.3(8) . .
C6 C5 H5 121(5) . .
C1 C6 C8 122.4(7) . .
C5 C6 C1 117.5(7) . .
C5 C6 C8 120.1(7) . .
N1 C7 C2 115.3(6) . .
N1 C7 H7A 104(5) . .
N1 C7 H7B 105(5) . .
C2 C7 H7A 104(6) . .
C2 C7 H7B 107(5) . .
H7A C7 H7B 123(8) . .
N4 C8 H8A 108.4 . .
N4 C8 H8B 108.4 . .
C6 C8 N4 115.4(6) . .
C6 C8 H8A 108.4 . .
C6 C8 H8B 108.4 . .
H8A C8 H8B 107.5 . .
C4 C9 H9A 109.5 . .
C4 C9 H9B 109.5 . .
C4 C9 H9C 109.5 . .
H9A C9 H9B 109.5 . .
H9A C9 H9C 109.5 . .
H9B C9 H9C 109.5 . .
N1 C10 H10A 109.7 . .
N1 C10 H10B 109.7 . .
N1 C10 C11 109.7(6) . .
H10A C10 H10B 108.2 . .
C11 C10 H10A 109.7 . .
C11 C10 H10B 109.7 . .
N2 C11 C10 114.3(7) . .
N2 C11 C12 121.9(7) . .
C12 C11 C10 123.7(7) . .
C11 C12 H12 121.0 . .
C11 C12 C13 118.1(8) . .
C13 C12 H12 121.0 . .
C12 C13 H13 120.0 . .
C14 C13 C12 120.0(8) . .
C14 C13 H13 120.0 . .
C13 C14 H14 120.9 . .
C13 C14 C15 118.2(8) . .
C15 C14 H14 120.9 . .
N2 C15 C14 122.9(9) . .
N2 C15 H15 118.5 . .
C14 C15 H15 118.5 . .
N1 C16 H16A 110.0 . .
N1 C16 H16B 110.0 . .
N1 C16 C17 108.6(6) . .
H16A C16 H16B 108.3 . .
C17 C16 H16A 110.0 . .
C17 C16 H16B 110.0 . .
N3 C17 C16 116.4(7) . .
N3 C17 C18 121.6(8) . .
C18 C17 C16 122.0(8) . .
C17 C18 H18 120.9 . .
C19 C18 C17 118.2(9) . .
C19 C18 H18 120.9 . .
C18 C19 H19 119.9 . .
C18 C19 C20 120.2(8) . .
C20 C19 H19 119.9 . .
C19 C20 H20 120.9 . .
C21 C20 C19 118.3(9) . .
C21 C20 H20 120.9 . .
N3 C21 C20 122.2(9) . .
N3 C21 H21 118.9 . .
C20 C21 H21 118.9 . .
N4 C22 H22A 109.4 . .
N4 C22 H22B 109.4 . .
H22A C22 H22B 108.0 . .
C23 C22 N4 111.3(7) . .
C23 C22 H22A 109.4 . .
C23 C22 H22B 109.4 . .
N5 C23 C22 116.0(7) . .
N5 C23 C24 120.0(9) . .
C24 C23 C22 123.9(8) . .
C23 C24 H24 119.9 . .
C25 C24 C23 120.1(9) . .
C25 C24 H24 119.9 . .
C24 C25 H25 119.9 . .
C24 C25 C26 120.3(9) . .
C26 C25 H25 119.9 . .
C25 C26 H26 120.9 . .
C25 C26 C27 118.2(10) . .
C27 C26 H26 120.9 . .
N5 C27 C26 121.0(10) . .
N5 C27 H27 119.5 . .
C26 C27 H27 119.5 . .
N4 C28 H28A 110.3 . .
N4 C28 H28B 110.3 . .
N4 C28 C29 107.0(7) . .
H28A C28 H28B 108.6 . .
C29 C28 H28A 110.3 . .
C29 C28 H28B 110.3 . .
N6 C29 C28 114.4(8) . .
N6 C29 C30 122.6(9) . .
C30 C29 C28 123.1(9) . .
C29 C30 H30 121.9 . .
C31 C30 C29 116.2(11) . .
C31 C30 H30 121.9 . .
C30 C31 H31 119.4 . .
C32 C31 C30 121.2(10) . .
C32 C31 H31 119.4 . .
C31 C32 H32 120.6 . .
C31 C32 C33 118.9(11) . .
C33 C32 H32 120.6 . .
N6 C33 C32 121.2(11) . .
N6 C33 H33 119.4 . .
C32 C33 H33 119.4 . .
C41 S41 S1 102.4(2) . .
C47 N41 Cu3 115.3(4) . .
C50 N41 Cu3 105.5(4) . .
C50 N41 C47 105.8(5) . .
C56 N41 Cu3 105.3(4) . .
C56 N41 C47 111.5(5) . .
C56 N41 C50 113.6(5) . .
C51 N42 Cu3 113.3(5) . .
C51 N42 C55 120.1(7) . .
C55 N42 Cu3 126.5(6) . .
C57 N43 Cu3 112.7(5) . .
C61 N43 Cu3 127.0(5) . .
C61 N43 C57 120.2(7) . .
C48 N44 Cu4 107.3(4) . .
C62 N44 Cu4 104.9(4) . .
C62 N44 C48 112.4(5) . .
C68 N44 Cu4 105.0(5) . .
C68 N44 C48 113.4(6) . .
C68 N44 C62 113.0(6) . .
C63 N45 Cu4 113.3(5) . .
C63 N45 C67 119.8(7) . .
C67 N45 Cu4 126.8(5) . .
C69 N46 Cu4 113.1(5) . .
C73 N46 Cu4 126.7(7) . .
C73 N46 C69 120.2(8) . .
C42 C41 S41 118.5(5) . .
C46 C41 S41 120.4(6) . .
C46 C41 C42 121.0(7) . .
C41 C42 C47 124.9(7) . .
C43 C42 C41 118.0(7) . .
C43 C42 C47 117.0(7) . .
C42 C43 H43 118.6 . .
C44 C43 C42 122.8(7) . .
C44 C43 H43 118.6 . .
C43 C44 C45 117.4(7) . .
C43 C44 C49 121.2(8) . .
C45 C44 C49 121.4(8) . .
C44 C45 H45 118.8 . .
C44 C45 C46 122.3(7) . .
C46 C45 H45 118.8 . .
C41 C46 C45 118.5(7) . .
C41 C46 C48 124.0(6) . .
C45 C46 C48 117.2(6) . .
N41 C47 H47A 108.2 . .
N41 C47 H47B 108.2 . .
C42 C47 N41 116.5(6) . .
C42 C47 H47A 108.2 . .
C42 C47 H47B 108.2 . .
H47A C47 H47B 107.3 . .
N44 C48 H48A 108.2 . .
N44 C48 H48B 108.2 . .
C46 C48 N44 116.2(6) . .
C46 C48 H48A 108.2 . .
C46 C48 H48B 108.2 . .
H48A C48 H48B 107.4 . .
O5S4 C49 C44 114(10) 2_646 .
N41 C50 H50A 110.1 . .
N41 C50 H50B 110.1 . .
N41 C50 C51 107.8(6) . .
H50A C50 H50B 108.5 . .
C51 C50 H50A 110.1 . .
C51 C50 H50B 110.1 . .
N42 C51 C50 115.9(6) . .
N42 C51 C52 122.5(7) . .
C52 C51 C50 121.5(7) . .
C51 C52 H52 121.5 . .
C51 C52 C53 117.0(8) . .
C53 C52 H52 121.5 . .
C52 C53 H53 119.7 . .
C54 C53 C52 120.7(8) . .
C54 C53 H53 119.7 . .
C53 C54 H54 120.6 . .
C55 C54 C53 118.8(8) . .
C55 C54 H54 120.6 . .
N42 C55 C54 120.8(8) . .
N42 C55 H55 119.6 . .
C54 C55 H55 119.6 . .
N41 C56 H56A 110.0 . .
N41 C56 H56B 110.0 . .
H56A C56 H56B 108.4 . .
C57 C56 N41 108.4(6) . .
C57 C56 H56A 110.0 . .
C57 C56 H56B 110.0 . .
N43 C57 C56 116.2(6) . .
N43 C57 C58 120.7(7) . .
C58 C57 C56 123.0(7) . .
C57 C58 H58 120.3 . .
C57 C58 C59 119.5(8) . .
C59 C58 H58 120.3 . .
C58 C59 H59 120.5 . .
C58 C59 C60 119.0(8) . .
C60 C59 H59 120.5 . .
C59 C60 H60 120.4 . .
C61 C60 C59 119.1(8) . .
C61 C60 H60 120.4 . .
N43 C61 C60 121.4(8) . .
N43 C61 H61 119.3 . .
C60 C61 H61 119.3 . .
N44 C62 H62A 109.9 . .
N44 C62 H62B 109.9 . .
N44 C62 C63 109.0(6) . .
H62A C62 H62B 108.3 . .
C63 C62 H62A 109.9 . .
C63 C62 H62B 109.9 . .
N45 C63 C62 115.9(7) . .
N45 C63 C64 120.9(7) . .
C64 C63 C62 123.1(7) . .
C63 C64 H64 120.5 . .
C65 C64 C63 119.0(8) . .
C65 C64 H64 120.5 . .
C64 C65 H65 120.0 . .
C66 C65 C64 119.9(8) . .
C66 C65 H65 120.0 . .
C65 C66 H66 120.1 . .
C65 C66 C67 119.8(8) . .
C67 C66 H66 120.1 . .
N45 C67 C66 120.5(8) . .
N45 C67 H67 119.8 . .
C66 C67 H67 119.8 . .
N44 C68 H68A 110.1 . .
N44 C68 H68B 110.1 . .
N44 C68 C69 108.0(6) . .
H68A C68 H68B 108.4 . .
C69 C68 H68A 110.1 . .
C69 C68 H68B 110.1 . .
N46 C69 C68 114.7(7) . .
N46 C69 C70 121.5(8) . .
C70 C69 C68 123.8(8) . .
C69 C70 H70 120.7 . .
C69 C70 C71 118.5(10) . .
C71 C70 H70 120.7 . .
C70 C71 H71 119.9 . .
C72 C71 C70 120.1(9) . .
C72 C71 H71 119.9 . .
C71 C72 H72 120.5 . .
C71 C72 C73 119.0(9) . .
C73 C72 H72 120.5 . .
N46 C73 C72 120.6(10) . .
N46 C73 H73 119.7 . .
C72 C73 H73 119.7 . .
C81 N81 Cu1 169.8(9) . .
N81 C81 C82 176.6(13) . .
C81 C82 H82A 109.5 . .
C81 C82 H82B 109.5 . .
C81 C82 H82C 109.5 . .
H82A C82 H82B 109.5 . .
H82A C82 H82C 109.5 . .
H82B C82 H82C 109.5 . .
C83 N82 Cu2 177.2(9) . .
N82 C83 C84 178.6(12) . .
C83 C84 H84A 109.5 . .
C83 C84 H84B 109.5 . .
C83 C84 H84C 109.5 . .
H84A C84 H84B 109.5 . .
H84A C84 H84C 109.5 . .
H84B C84 H84C 109.5 . .
C85 N83 Cu3 175.2(7) . .
N83 C85 C86 178.2(10) . .
C85 C86 H86A 109.5 . .
C85 C86 H86B 109.5 . .
C85 C86 H86C 109.5 . .
H86A C86 H86B 109.5 . .
H86A C86 H86C 109.5 . .
H86B C86 H86C 109.5 . .
C87 N84 Cu4 160.8(7) . .
N84 C87 C88 178.7(10) . .
C87 C88 H88A 109.5 . .
C87 C88 H88B 109.5 . .
C87 C88 H88C 109.5 . .
H88A C88 H88B 109.5 . .
H88A C88 H88C 109.5 . .
H88B C88 H88C 109.5 . .
N91 C91 C92 174.8(16) . .
C91 C92 H92A 109.5 . .
C91 C92 H92B 109.5 . .
C91 C92 H92C 109.5 . .
H92A C92 H92B 109.5 . .
H92A C92 H92C 109.5 . .
H92B C92 H92C 109.5 . .
N92 C93 C94 174(2) . .
N92 C93 F6S4 103(10) . 2_656
C94 C93 F6S4 83(10) . 2_656
C93 C94 H94A 109.5 . .
C93 C94 H94B 109.5 . .
C93 C94 H94C 109.5 . .
H94A C94 H94B 109.5 . .
H94A C94 H94C 109.5 . .
H94B C94 H94C 109.5 . .
N93 C95 C96 177(2) . .
C95 C96 H96A 109.5 . .
C95 C96 H96B 109.5 . .
C95 C96 H96C 109.5 . .
H96A C96 H96B 109.5 . .
H96A C96 H96C 109.5 . .
H96B C96 H96C 109.5 . .
C97 N94 Cu4 168.8(7) . .
N94 C97 C98 177.9(10) . .
C97 C98 H98A 109.5 . .
C97 C98 H98B 109.5 . .
C97 C98 H98C 109.5 . .
H98A C98 H98B 109.5 . .
H98A C98 H98C 109.5 . .
H98B C98 H98C 109.5 . .
N95 C99 C100 154(3) . .
C99 C100 H10C 109.5 . .
C99 C100 H10D 109.5 . .
C99 C100 H10E 109.5 . .
H10C C100 H10D 109.5 . .
H10C C100 H10E 109.5 . .
H10D C100 H10E 109.5 . .
O1S1 S11 O2S1 113.9(4) . .
O1S1 S11 C1S 103.6(4) . .
O2S1 S11 C1S 102.1(6) . .
O3S1 S11 O1S1 116.0(4) . .
O3S1 S11 O2S1 115.0(5) . .
O3S1 S11 C1S 103.6(5) . .
F1S1 C1S S11 111.7(9) . .
F1S1 C1S F2S1 110.1(9) . .
F1S1 C1S F3S1 109.3(11) . .
F2S1 C1S S11 110.5(8) . .
F2S1 C1S F3S1 105.4(10) . .
F3S1 C1S S11 109.6(8) . .
O1S2 S12 C2S 104.0(7) . .
O2S2 S12 O1S2 114.1(5) . .
O2S2 S12 C2S 104.0(8) . .
O3S2 S12 O1S2 114.2(7) . .
O3S2 S12 O2S2 115.4(8) . .
O3S2 S12 C2S 102.9(8) . .
S12 O1S2 Cu2 130.4(4) . .
F1S2 C2S S12 115.0(12) . .
F1S2 C2S F2S2 115.8(16) . .
F1S2 C2S F3S2 105.1(15) . .
F2S2 C2S S12 110.0(10) . .
F2S2 C2S F3S2 103.1(14) . .
F3S2 C2S S12 106.6(11) . .
O2S3 S13 O3S3 103.0(9) . .
O2S3 S13 C3S 105.2(10) . .
O2S3 S13 O1S3 124.9(9) . .
O3S3 S13 C3S 103.8(8) . .
O3S3 S13 O1S3 112.1(6) . .
O1S3 S13 C3S 105.9(7) . .
F1S3 C3S S13 111.4(13) . .
F1S3 C3S F3S3 104.2(15) . .
F2S3 C3S S13 112.4(14) . .
F2S3 C3S F1S3 110.7(15) . .
F2S3 C3S F3S3 109.3(17) . .
F3S3 C3S S13 108.4(12) . .
O4S3 S13B O5S3 137(2) . .
O4S3 S13B C3SB 110(2) . .
O5S3 S13B C3SB 68.5(19) . .
O1S3 S13B O4S3 115.7(17) . .
O1S3 S13B O5S3 105.7(15) . .
O1S3 S13B C3SB 105.7(17) . .
S13B O5S3 C3SB 57.9(19) . .
S13B C3SB O5S3 53.7(17) . .
F4S3 C3SB S13B 119(4) . .
F4S3 C3SB F5S3 100(3) . .
F4S3 C3SB O5S3 101(3) . .
F5S3 C3SB S13B 110(3) . .
F5S3 C3SB O5S3 159(3) . .
F6S3 C3SB S13B 112(3) . .
F6S3 C3SB F4S3 109(4) . .
F6S3 C3SB F5S3 105(4) . .
F6S3 C3SB O5S3 73(3) . .
O1S4 S14 O2S4 114.0 . .
O1S4 S14 C4S 103.1 . .
O2S4 S14 C4S 101.6 . .
O3S4 S14 O1S4 116.2 . .
O3S4 S14 O2S4 115.1 . .
O3S4 S14 C4S 104.2 . .
F1S4 C4S S14 111.2 . .
F1S4 C4S F2S4 109.4 . .
F1S4 C4S F3S4 108.9 . .
F2S4 C4S S14 109.9 . .
F2S4 C4S F3S4 106.6 . .
F3S4 C4S S14 110.7 . .
S13 O1S3 Cu3 134.2(4) . .
S13B O1S3 Cu3 150.0(6) . .
O4S4 S14B O5S4 117.6 . .
O4S4 S14B C4SB 100.3 . .
O5S4 S14B C4SB 101.5 . .
O6S4 S14B O4S4 114.3 . .
O6S4 S14B O5S4 114.9 . .
O6S4 S14B C4SB 105.2 . .
C4SB F6S4 C93 144(3) . 2_656
C49 O5S4 S14B 156(4) 2_646 .
F4S4 C4SB S14B 111.0 . .
F5S4 C4SB S14B 107.5 . .
F5S4 C4SB F4S4 112.2 . .
F5S4 C4SB F6S4 105.8 . .
F6S4 C4SB S14B 111.2 . .
F6S4 C4SB F4S4 109.1 . .
O1S5 S15 C5S 103.2(6) . .
O2S5 S15 O1S5 114.4(6) . .
O2S5 S15 C5S 103.4(6) . .
O3S5 S15 O1S5 114.1(5) . .
O3S5 S15 O2S5 115.5(7) . .
O3S5 S15 C5S 104.0(5) . .
F1S5 C5S S15 110.6(9) . .
F2S5 C5S S15 111.3(9) . .
F2S5 C5S F1S5 107.0(9) . .
F3S5 C5S S15 111.7(8) . .
F3S5 C5S F1S5 106.4(10) . .
F3S5 C5S F2S5 109.7(12) . .
O1S6 S16 O2S6 116.8(4) . .
O1S6 S16 C6S 104.0(5) . .
O2S6 S16 C6S 102.3(5) . .
O3S6 S16 O1S6 114.4(4) . .
O3S6 S16 O2S6 113.4(4) . .
O3S6 S16 C6S 103.7(5) . .
F1S6 C6S S16 109.9(7) . .
F2S6 C6S S16 111.9(7) . .
F2S6 C6S F1S6 108.0(10) . .
F2S6 C6S F3S6 109.2(9) . .
F3S6 C6S S16 111.9(8) . .
F3S6 C6S F1S6 105.8(9) . .
O1S7 S17 O2S7 113.2(6) . .
O1S7 S17 O3S7 115.7(4) . .
O1S7 S17 C7S 102.9(5) . .
O2S7 S17 O3S7 115.9(4) . .
O2S7 S17 C7S 103.0(6) . .
O3S7 S17 C7S 103.7(5) . .
F1S7 C7S S17 109.2(8) . .
F1S7 C7S F3S7 108.3(10) . .
F2S7 C7S S17 111.7(9) . .
F2S7 C7S F1S7 106.2(11) . .
F2S7 C7S F3S7 107.3(9) . .
F3S7 C7S S17 113.9(8) . .
O1S8 S18 C8S 104.1(5) . .
O2S8 S18 O1S8 116.7(4) . .
O2S8 S18 O3S8 114.8(4) . .
O2S8 S18 C8S 103.5(4) . .
O3S8 S18 O1S8 112.3(4) . .
O3S8 S18 C8S 103.4(5) . .
F1S8 C8S S18 111.7(8) . .
F2S8 C8S S18 112.3(7) . .
F2S8 C8S F1S8 106.5(9) . .
F3S8 C8S S18 112.1(8) . .
F3S8 C8S F1S8 106.8(9) . .
F3S8 C8S F2S8 107.0(9) . .

loop_
_geom_bond_atom_site_label_1
_geom_bond_atom_site_label_2
_geom_bond_distance
_geom_bond_site_symmetry_2
Cu1 N1 2.015(6) .
Cu1 N2 2.008(6) .
Cu1 N3 2.002(6) .
Cu1 N81 1.969(8) .
Cu2 N4 2.042(7) .
Cu2 N5 1.992(7) .
Cu2 N6 1.998(7) .
Cu2 N82 1.977(8) .
Cu2 O1S2 2.408(6) .
Cu3 N41 2.020(6) .
Cu3 N42 1.990(6) .
Cu3 N43 1.989(6) .
Cu3 N83 1.977(7) .
Cu3 O1S3 2.359(5) .
Cu4 N44 2.036(6) .
Cu4 N45 1.985(6) .
Cu4 N46 2.001(7) .
Cu4 N84 1.979(7) .
Cu4 N94 2.458(7) .
S1 C1 1.808(8) .
S1 S41 2.074(3) .
N1 C7 1.519(10) .
N1 C10 1.481(9) .
N1 C16 1.484(9) .
N2 C11 1.341(10) .
N2 C15 1.334(10) .
N3 C17 1.336(10) .
N3 C21 1.343(10) .
N4 C8 1.508(9) .
N4 C22 1.480(10) .
N4 C28 1.474(11) .
N5 C23 1.375(10) .
N5 C27 1.326(11) .
N6 C29 1.316(11) .
N6 C33 1.343(11) .
C1 C2 1.422(11) .
C1 C6 1.401(10) .
C2 C3 1.370(12) .
C2 C7 1.533(11) .
C3 H3 0.85(8) .
C3 C4 1.388(11) .
C4 C5 1.403(11) .
C4 C9 1.501(11) .
C5 H5 0.92(8) .
C5 C6 1.383(11) .
C6 C8 1.495(10) .
C7 H7A 0.86(9) .
C7 H7B 0.95(9) .
C8 H8A 0.9900 .
C8 H8B 0.9900 .
C9 H9A 0.9800 .
C9 H9B 0.9800 .
C9 H9C 0.9800 .
C10 H10A 0.9900 .
C10 H10B 0.9900 .
C10 C11 1.492(10) .
C11 C12 1.392(11) .
C12 H12 0.9500 .
C12 C13 1.392(12) .
C13 H13 0.9500 .
C13 C14 1.373(13) .
C14 H14 0.9500 .
C14 C15 1.382(13) .
C15 H15 0.9500 .
C16 H16A 0.9900 .
C16 H16B 0.9900 .
C16 C17 1.495(11) .
C17 C18 1.401(11) .
C18 H18 0.9500 .
C18 C19 1.371(12) .
C19 H19 0.9500 .
C19 C20 1.395(13) .
C20 H20 0.9500 .
C20 C21 1.373(12) .
C21 H21 0.9500 .
C22 H22A 0.9900 .
C22 H22B 0.9900 .
C22 C23 1.444(12) .
C23 C24 1.380(12) .
C24 H24 0.9500 .
C24 C25 1.352(14) .
C25 H25 0.9500 .
C25 C26 1.389(14) .
C26 H26 0.9500 .
C26 C27 1.406(13) .
C27 H27 0.9500 .
C28 H28A 0.9900 .
C28 H28B 0.9900 .
C28 C29 1.536(12) .
C29 C30 1.406(13) .
C30 H30 0.9500 .
C30 C31 1.387(14) .
C31 H31 0.9500 .
C31 C32 1.352(15) .
C32 H32 0.9500 .
C32 C33 1.381(14) .
C33 H33 0.9500 .
S41 C41 1.799(8) .
N41 C47 1.512(9) .
N41 C50 1.509(9) .
N41 C56 1.504(9) .
N42 C51 1.333(10) .
N42 C55 1.356(9) .
N43 C57 1.346(9) .
N43 C61 1.343(9) .
N44 C48 1.518(9) .
N44 C62 1.493(9) .
N44 C68 1.480(9) .
N45 C63 1.332(9) .
N45 C67 1.357(10) .
N46 C69 1.350(11) .
N46 C73 1.325(11) .
C41 C42 1.409(10) .
C41 C46 1.391(10) .
C42 C43 1.403(10) .
C42 C47 1.496(10) .
C43 H43 0.9500 .
C43 C44 1.385(11) .
C44 C45 1.394(11) .
C44 C49 1.520(10) .
C45 H45 0.9500 .
C45 C46 1.405(10) .
C46 C48 1.517(10) .
C47 H47A 0.9900 .
C47 H47B 0.9900 .
C48 H48A 0.9900 .
C48 H48B 0.9900 .
C49 O5S4 1.1(3) 2_646
C50 H50A 0.9900 .
C50 H50B 0.9900 .
C50 C51 1.526(10) .
C51 C52 1.382(10) .
C52 H52 0.9500 .
C52 C53 1.395(12) .
C53 H53 0.9500 .
C53 C54 1.383(13) .
C54 H54 0.9500 .
C54 C55 1.373(11) .
C55 H55 0.9500 .
C56 H56A 0.9900 .
C56 H56B 0.9900 .
C56 C57 1.491(10) .
C57 C58 1.383(11) .
C58 H58 0.9500 .
C58 C59 1.385(12) .
C59 H59 0.9500 .
C59 C60 1.386(12) .
C60 H60 0.9500 .
C60 C61 1.379(11) .
C61 H61 0.9500 .
C62 H62A 0.9900 .
C62 H62B 0.9900 .
C62 C63 1.494(10) .
C63 C64 1.390(10) .
C64 H64 0.9500 .
C64 C65 1.372(12) .
C65 H65 0.9500 .
C65 C66 1.347(12) .
C66 H66 0.9500 .
C66 C67 1.382(11) .
C67 H67 0.9500 .
C68 H68A 0.9900 .
C68 H68B 0.9900 .
C68 C69 1.521(11) .
C69 C70 1.368(12) .
C70 H70 0.9500 .
C70 C71 1.384(13) .
C71 H71 0.9500 .
C71 C72 1.356(14) .
C72 H72 0.9500 .
C72 C73 1.403(14) .
C73 H73 0.9500 .
N81 C81 1.117(12) .
C81 C82 1.487(16) .
C82 H82A 0.9800 .
C82 H82B 0.9800 .
C82 H82C 0.9800 .
N82 C83 1.157(12) .
C83 C84 1.468(15) .
C84 H84A 0.9800 .
C84 H84B 0.9800 .
C84 H84C 0.9800 .
N83 C85 1.128(10) .
C85 C86 1.466(13) .
C86 H86A 0.9800 .
C86 H86B 0.9800 .
C86 H86C 0.9800 .
N84 C87 1.136(10) .
C87 C88 1.428(12) .
C88 H88A 0.9800 .
C88 H88B 0.9800 .
C88 H88C 0.9800 .
N91 C91 1.091(14) .
C91 C92 1.48(2) .
C92 H92A 0.9800 .
C92 H92B 0.9800 .
C92 H92C 0.9800 .
N92 C93 1.150(9) .
C93 C94 1.435(9) .
C93 F6S4 1.9(5) 2_656
C94 H94A 0.9800 .
C94 H94B 0.9800 .
C94 H94C 0.9800 .
N93 C95 1.24(3) .
C95 C96 1.50(3) .
C96 H96A 0.9800 .
C96 H96B 0.9800 .
C96 H96C 0.9800 .
N94 C97 1.129(9) .
C97 C98 1.455(11) .
C98 H98A 0.9800 .
C98 H98B 0.9800 .
C98 H98C 0.9800 .
N95 C99 1.141(9) .
C99 C100 1.445(9) .
C100 H10C 0.9800 .
C100 H10D 0.9800 .
C100 H10E 0.9800 .
S11 O1S1 1.421(5) .
S11 O2S1 1.469(7) .
S11 O3S1 1.392(7) .
S11 C1S 1.797(12) .
F1S1 C1S 1.299(13) .
F2S1 C1S 1.349(12) .
F3S1 C1S 1.359(13) .
S12 O1S2 1.414(7) .
S12 O2S2 1.407(11) .
S12 O3S2 1.381(11) .
S12 C2S 1.799(2) .
F1S2 C2S 1.184(18) .
F2S2 C2S 1.320(18) .
F3S2 C2S 1.39(2) .
S13 O2S3 1.277(17) .
S13 O3S3 1.452(11) .
S13 C3S 1.813(19) .
S13 O1S3 1.454(7) .
F1S3 C3S 1.32(2) .
F2S3 C3S 1.25(2) .
F3S3 C3S 1.36(2) .
S13B O4S3 1.46(4) .
S13B O5S3 1.62(4) .
S13B C3SB 1.70(5) .
S13B O1S3 1.404(12) .
F4S3 C3SB 1.31(4) .
F5S3 C3SB 1.38(5) .
F6S3 C3SB 1.24(5) .
O5S3 C3SB 1.87(6) .
S14 O1S4 1.405(4) .
S14 O2S4 1.463(4) .
S14 O3S4 1.396(4) .
S14 C4S 1.783(5) .
F1S4 C4S 1.301(3) .
F2S4 C4S 1.326(3) .
F3S4 C4S 1.339(3) .
S14B O4S4 1.42(3) .
S14B O5S4 1.53(3) .
S14B O6S4 1.39(3) .
S14B C4SB 1.74(3) .
F4S4 C4SB 1.37(3) .
F5S4 C4SB 1.32(2) .
F6S4 C93 1.86(5) 2_656
F6S4 C4SB 1.34(3) .
O5S4 C49 1.12(5) 2_646
S15 O1S5 1.425(8) .
S15 O2S5 1.424(8) .
S15 O3S5 1.423(9) .
S15 C5S 1.787(14) .
F1S5 C5S 1.337(12) .
F2S5 C5S 1.324(12) .
F3S5 C5S 1.307(13) .
S16 O1S6 1.448(7) .
S16 O2S6 1.451(6) .
S16 O3S6 1.426(7) .
S16 C6S 1.811(11) .
F1S6 C6S 1.360(12) .
F2S6 C6S 1.314(12) .
F3S6 C6S 1.321(12) .
S17 O1S7 1.404(7) .
S17 O2S7 1.434(8) .
S17 O3S7 1.453(6) .
S17 C7S 1.775(11) .
F1S7 C7S 1.334(14) .
F2S7 C7S 1.326(14) .
F3S7 C7S 1.338(11) .
S18 O1S8 1.438(7) .
S18 O2S8 1.428(6) .
S18 O3S8 1.432(6) .
S18 C8S 1.801(10) .
F1S8 C8S 1.341(12) .
F2S8 C8S 1.341(11) .
F3S8 C8S 1.313(12) .

loop_
_geom_torsion_atom_site_label_1
_geom_torsion_atom_site_label_2
_geom_torsion_atom_site_label_3
_geom_torsion_atom_site_label_4
_geom_torsion
_geom_torsion_site_symmetry_1
_geom_torsion_site_symmetry_4
Cu1 N1 C7 C2 -100.1(7) . .
Cu1 N1 C10 C11 -42.3(6) . .
Cu1 N1 C16 C17 37.0(7) . .
Cu1 N2 C11 C10 -1.0(8) . .
Cu1 N2 C11 C12 -177.8(6) . .
Cu1 N2 C15 C14 177.8(6) . .
Cu1 N3 C17 C16 3.8(8) . .
Cu1 N3 C17 C18 -177.3(6) . .
Cu1 N3 C21 C20 176.0(6) . .
Cu2 N4 C8 C6 -172.5(5) . .
Cu2 N4 C22 C23 36.6(7) . .
Cu2 N4 C28 C29 -45.0(7) . .
Cu2 N5 C23 C22 0.6(8) . .
Cu2 N5 C23 C24 -179.5(6) . .
Cu2 N5 C27 C26 179.8(6) . .
Cu2 N6 C29 C28 -4.9(9) . .
Cu2 N6 C29 C30 175.0(6) . .
Cu2 N6 C33 C32 -172.1(7) . .
Cu3 N41 C47 C42 70.2(7) . .
Cu3 N41 C50 C51 39.1(6) . .
Cu3 N41 C56 C57 -39.6(6) . .
Cu3 N42 C51 C50 1.8(8) . .
Cu3 N42 C51 C52 179.6(6) . .
Cu3 N42 C55 C54 -178.0(6) . .
Cu3 N43 C57 C56 -2.6(8) . .
Cu3 N43 C57 C58 177.9(6) . .
Cu3 N43 C61 C60 -176.7(5) . .
Cu4 N44 C48 C46 168.1(5) . .
Cu4 N44 C62 C63 39.0(6) . .
Cu4 N44 C68 C69 -43.2(7) . .
Cu4 N45 C63 C62 6.2(8) . .
Cu4 N45 C63 C64 -175.7(6) . .
Cu4 N45 C67 C66 176.4(6) . .
Cu4 N46 C69 C68 -1.1(9) . .
Cu4 N46 C69 C70 179.3(7) . .
Cu4 N46 C73 C72 -179.8(7) . .
S1 C1 C2 C3 165.3(6) . .
S1 C1 C2 C7 -13.4(9) . .
S1 C1 C6 C5 -165.7(6) . .
S1 C1 C6 C8 13.1(9) . .
S1 S41 C41 C42 -102.7(6) . .
S1 S41 C41 C46 73.6(6) . .
N1 C10 C11 N2 29.8(9) . .
N1 C10 C11 C12 -153.5(7) . .
N1 C16 C17 N3 -27.8(9) . .
N1 C16 C17 C18 153.4(7) . .
N2 C11 C12 C13 -0.1(11) . .
N3 C17 C18 C19 0.9(12) . .
N4 C22 C23 N5 -25.8(9) . .
N4 C22 C23 C24 154.3(7) . .
N4 C28 C29 N6 34.6(9) . .
N4 C28 C29 C30 -145.3(8) . .
N5 C23 C24 C25 -1.1(13) . .
N6 C29 C30 C31 -0.6(13) . .
C1 C2 C3 C4 2.1(11) . .
C1 C2 C7 N1 -100.6(9) . .
C1 C6 C8 N4 95.3(9) . .
C2 C1 C6 C5 5.7(10) . .
C2 C1 C6 C8 -175.5(7) . .
C2 C3 C4 C5 2.0(11) . .
C2 C3 C4 C9 -176.9(8) . .
C3 C2 C7 N1 80.8(10) . .
C3 C4 C5 C6 -2.4(11) . .
C4 C5 C6 C1 -1.4(11) . .
C4 C5 C6 C8 179.7(7) . .
C5 C6 C8 N4 -85.9(9) . .
C6 C1 C2 C3 -6.1(11) . .
C6 C1 C2 C7 175.2(7) . .
C7 N1 C10 C11 74.5(7) . .
C7 N1 C16 C17 -84.6(8) . .
C7 C2 C3 C4 -179.2(7) . .
C8 N4 C22 C23 -81.4(8) . .
C8 N4 C28 C29 71.0(8) . .
C9 C4 C5 C6 176.5(7) . .
C10 N1 C7 C2 146.3(7) . .
C10 N1 C16 C17 151.2(6) . .
C10 C11 C12 C13 -176.6(7) . .
C11 N2 C15 C14 -2.2(12) . .
C11 C12 C13 C14 -2.0(13) . .
C12 C13 C14 C15 2.0(13) . .
C13 C14 C15 N2 0.1(13) . .
C15 N2 C11 C10 179.0(7) . .
C15 N2 C11 C12 2.2(11) . .
C16 N1 C7 C2 20.4(10) . .
C16 N1 C10 C11 -158.0(6) . .
C16 C17 C18 C19 179.7(7) . .
C17 N3 C21 C20 -0.6(12) . .
C17 C18 C19 C20 -0.7(12) . .
C18 C19 C20 C21 -0.2(13) . .
C19 C20 C21 N3 0.9(12) . .
C21 N3 C17 C16 -179.1(7) . .
C21 N3 C17 C18 -0.3(11) . .
C22 N4 C8 C6 -55.6(9) . .
C22 N4 C28 C29 -159.3(6) . .
C22 C23 C24 C25 178.8(8) . .
C23 N5 C27 C26 -1.5(12) . .
C23 C24 C25 C26 0.4(14) . .
C24 C25 C26 C27 -0.2(14) . .
C25 C26 C27 N5 0.8(13) . .
C27 N5 C23 C22 -178.2(7) . .
C27 N5 C23 C24 1.7(11) . .
C28 N4 C8 C6 73.6(8) . .
C28 N4 C22 C23 150.0(7) . .
C28 C29 C30 C31 179.4(8) . .
C29 N6 C33 C32 1.4(13) . .
C29 C30 C31 C32 -1.9(14) . .
C30 C31 C32 C33 3.9(15) . .
C31 C32 C33 N6 -3.7(15) . .
C33 N6 C29 C28 -179.2(7) . .
C33 N6 C29 C30 0.8(12) . .
S41 S1 C1 C2 -86.0(6) . .
S41 S1 C1 C6 85.5(6) . .
S41 C41 C42 C43 176.7(5) . .
S41 C41 C42 C47 0.0(10) . .
S41 C41 C46 C45 -177.0(5) . .
S41 C41 C46 C48 -3.9(10) . .
N41 C50 C51 N42 -28.2(8) . .
N41 C50 C51 C52 153.9(7) . .
N41 C56 C57 N43 29.1(8) . .
N41 C56 C57 C58 -151.4(7) . .
N42 C51 C52 C53 -2.7(11) . .
N43 C57 C58 C59 0.1(11) . .
N44 C62 C63 N45 -31.4(9) . .
N44 C62 C63 C64 150.5(7) . .
N44 C68 C69 N46 30.6(9) . .
N44 C68 C69 C70 -149.8(8) . .
N45 C63 C64 C65 -2.0(11) . .
N46 C69 C70 C71 0.4(13) . .
C41 C42 C43 C44 0.3(11) . .
C41 C42 C47 N41 -89.7(8) . .
C41 C46 C48 N44 98.0(8) . .
C42 C41 C46 C45 -0.9(10) . .
C42 C41 C46 C48 172.2(7) . .
C42 C43 C44 C45 -0.8(11) . .
C42 C43 C44 C49 178.4(7) . .
C43 C42 C47 N41 93.6(8) . .
C43 C44 C45 C46 0.4(11) . .
C43 C44 C49 O5S4 -78(12) . 2_646
C44 C45 C46 C41 0.4(11) . .
C44 C45 C46 C48 -173.2(7) . .
C45 C44 C49 O5S4 101(12) . 2_646
C45 C46 C48 N44 -88.8(8) . .
C46 C41 C42 C43 0.5(10) . .
C46 C41 C42 C47 -176.2(7) . .
C47 N41 C50 C51 -83.4(7) . .
C47 N41 C56 C57 86.0(7) . .
C47 C42 C43 C44 177.3(6) . .
C48 N44 C62 C63 -77.3(7) . .
C48 N44 C68 C69 73.6(8) . .
C49 C44 C45 C46 -178.8(7) . .
C50 N41 C47 C42 -173.7(6) . .
C50 N41 C56 C57 -154.6(6) . .
C50 C51 C52 C53 174.9(7) . .
C51 N42 C55 C54 0.6(11) . .
C51 C52 C53 C54 3.3(12) . .
C52 C53 C54 C55 -2.0(12) . .
C53 C54 C55 N42 0.0(12) . .
C55 N42 C51 C50 -177.0(6) . .
C55 N42 C51 C52 0.8(11) . .
C56 N41 C47 C42 -49.7(8) . .
C56 N41 C50 C51 154.0(6) . .
C56 C57 C58 C59 -179.3(7) . .
C57 N43 C61 C60 0.8(10) . .
C57 C58 C59 C60 -1.0(12) . .
C58 C59 C60 C61 1.8(12) . .
C59 C60 C61 N43 -1.7(11) . .
C61 N43 C57 C56 179.5(6) . .
C61 N43 C57 C58 0.0(10) . .
C62 N44 C48 C46 -77.1(8) . .
C62 N44 C68 C69 -157.0(6) . .
C62 C63 C64 C65 176.0(7) . .
C63 N45 C67 C66 -0.3(12) . .
C63 C64 C65 C66 1.4(13) . .
C64 C65 C66 C67 -0.3(14) . .
C65 C66 C67 N45 -0.3(14) . .
C67 N45 C63 C62 -176.7(7) . .
C67 N45 C63 C64 1.4(11) . .
C68 N44 C48 C46 52.6(8) . .
C68 N44 C62 C63 152.8(6) . .
C68 C69 C70 C71 -179.1(8) . .
C69 N46 C73 C72 0.8(14) . .
C69 C70 C71 C72 0.7(14) . .
C70 C71 C72 C73 -1.1(16) . .
C71 C72 C73 N46 0.4(16) . .
C73 N46 C69 C68 178.4(7) . .
C73 N46 C69 C70 -1.2(13) . .
C93 F6S4 C4SB S14B -57(4) 2_656 .
C93 F6S4 C4SB F4S4 65(4) 2_656 .
C93 F6S4 C4SB F5S4 -174(4) 2_656 .
O1S1 S11 C1S F1S1 58.7(9) . .
O1S1 S11 C1S F2S1 -178.3(8) . .
O1S1 S11 C1S F3S1 -62.6(9) . .
O2S1 S11 C1S F1S1 177.3(8) . .
O2S1 S11 C1S F2S1 -59.7(9) . .
O2S1 S11 C1S F3S1 56.0(9) . .
O3S1 S11 C1S F1S1 -62.9(9) . .
O3S1 S11 C1S F2S1 60.1(10) . .
O3S1 S11 C1S F3S1 175.9(8) . .
O1S2 S12 C2S F1S2 -51.3(19) . .
O1S2 S12 C2S F2S2 175.7(13) . .
O1S2 S12 C2S F3S2 64.7(13) . .
O2S2 S12 O1S2 Cu2 33.1(8) . .
O2S2 S12 C2S F1S2 68.5(19) . .
O2S2 S12 C2S F2S2 -64.5(16) . .
O2S2 S12 C2S F3S2 -175.5(12) . .
O3S2 S12 O1S2 Cu2 -102.8(7) . .
O3S2 S12 C2S F1S2 -170.8(17) . .
O3S2 S12 C2S F2S2 56.3(17) . .
O3S2 S12 C2S F3S2 -54.7(14) . .
C2S S12 O1S2 Cu2 145.8(8) . .
O2S3 S13 C3S F1S3 52.7(16) . .
O2S3 S13 C3S F2S3 -72.3(18) . .
O2S3 S13 C3S F3S3 166.8(14) . .
O2S3 S13 O1S3 Cu3 -42.8(12) . .
O3S3 S13 C3S F1S3 -55.2(14) . .
O3S3 S13 C3S F2S3 179.8(14) . .
O3S3 S13 C3S F3S3 58.9(14) . .
O3S3 S13 O1S3 Cu3 82.7(7) . .
C3S S13 O1S3 Cu3 -164.8(7) . .
S13B O5S3 C3SB F4S3 -118(3) . .
S13B O5S3 C3SB F5S3 46(10) . .
S13B O5S3 C3SB F6S3 136(3) . .
O4S3 S13B O5S3 C3SB 97(3) . .
O4S3 S13B C3SB F4S3 -52(4) . .
O4S3 S13B C3SB F5S3 63(3) . .
O4S3 S13B C3SB F6S3 -180(4) . .
O4S3 S13B C3SB O5S3 -133(2) . .
O4S3 S13B O1S3 Cu3 178.4(17) . .
O5S3 S13B C3SB F4S3 82(3) . .
O5S3 S13B C3SB F5S3 -164(3) . .
O5S3 S13B C3SB F6S3 -46(4) . .
O5S3 S13B O1S3 Cu3 12(2) . .
C3SB S13B O1S3 Cu3 -60(2) . .
O1S4 S14 C4S F1S4 -60.0 . .
O1S4 S14 C4S F2S4 178.8 . .
O1S4 S14 C4S F3S4 61.3 . .
O2S4 S14 C4S F1S4 -178.2 . .
O2S4 S14 C4S F2S4 60.5 . .
O2S4 S14 C4S F3S4 -57.0 . .
O3S4 S14 C4S F1S4 61.8 . .
O3S4 S14 C4S F2S4 -59.5 . .
O3S4 S14 C4S F3S4 -176.9 . .
O1S3 S13 C3S F1S3 -173.4(11) . .
O1S3 S13 C3S F2S3 61.6(16) . .
O1S3 S13 C3S F3S3 -59.3(14) . .
O1S3 S13B O5S3 C3SB -101.1(19) . .
O1S3 S13B C3SB F4S3 -177(3) . .
O1S3 S13B C3SB F5S3 -63(3) . .
O1S3 S13B C3SB F6S3 55(4) . .
O1S3 S13B C3SB O5S3 101.0(17) . .
O4S4 S14B O5S4 C49 15(10) . 2_646
O4S4 S14B C4SB F4S4 -57.4 . .
O4S4 S14B C4SB F5S4 179.5 . .
O4S4 S14B C4SB F6S4 64.2 . .
O5S4 S14B C4SB F4S4 -178.5 . .
O5S4 S14B C4SB F5S4 58.4 . .
O5S4 S14B C4SB F6S4 -56.9 . .
O6S4 S14B O5S4 C49 -124(10) . 2_646
O6S4 S14B C4SB F4S4 61.4 . .
O6S4 S14B C4SB F5S4 -61.6 . .
O6S4 S14B C4SB F6S4 -177.0 . .
C4SB S14B O5S4 C49 123(10) . 2_646
O1S5 S15 C5S F1S5 179.2(7) . .
O1S5 S15 C5S F2S5 -62.0(9) . .
O1S5 S15 C5S F3S5 61.0(10) . .
O2S5 S15 C5S F1S5 59.7(9) . .
O2S5 S15 C5S F2S5 178.5(9) . .
O2S5 S15 C5S F3S5 -58.5(11) . .
O3S5 S15 C5S F1S5 -61.4(9) . .
O3S5 S15 C5S F2S5 57.4(10) . .
O3S5 S15 C5S F3S5 -179.6(9) . .
O1S6 S16 C6S F1S6 58.6(9) . .
O1S6 S16 C6S F2S6 178.6(8) . .
O1S6 S16 C6S F3S6 -58.6(9) . .
O2S6 S16 C6S F1S6 -179.4(7) . .
O2S6 S16 C6S F2S6 -59.4(10) . .
O2S6 S16 C6S F3S6 63.4(9) . .
O3S6 S16 C6S F1S6 -61.3(8) . .
O3S6 S16 C6S F2S6 58.7(9) . .
O3S6 S16 C6S F3S6 -178.5(7) . .
O1S7 S17 C7S F1S7 -61.0(10) . .
O1S7 S17 C7S F2S7 -178.1(8) . .
O1S7 S17 C7S F3S7 60.1(10) . .
O2S7 S17 C7S F1S7 -178.9(9) . .
O2S7 S17 C7S F2S7 64.0(9) . .
O2S7 S17 C7S F3S7 -57.8(10) . .
O3S7 S17 C7S F1S7 59.9(10) . .
O3S7 S17 C7S F2S7 -57.2(9) . .
O3S7 S17 C7S F3S7 -179.0(8) . .
O1S8 S18 C8S F1S8 173.4(7) . .
O1S8 S18 C8S F2S8 53.7(9) . .
O1S8 S18 C8S F3S8 -66.7(9) . .
O2S8 S18 C8S F1S8 -64.1(9) . .
O2S8 S18 C8S F2S8 176.2(8) . .
O2S8 S18 C8S F3S8 55.8(9) . .
O3S8 S18 C8S F1S8 55.9(8) . .
O3S8 S18 C8S F2S8 -63.7(9) . .
O3S8 S18 C8S F3S8 175.8(8) . .
